data_7105554
loop_
_publ_author_name
'Cao, Jing'
'Lu, Hai-Yan'
'Xiang, Jun-Feng'
'Chen, Chuan-Feng'

_publ_section_title
;
 Complexation between pentiptycene-based mono(crown ether)s and
 tetracationic cyclobis(paraquat-p-phenylene): who is the host or the
 guest?
;
_journal_issue 20
_journal_name_full 'Chemical communications (Cambridge, England)'
_journal_page_first 3586
_journal_page_last 3588
_journal_paper_doi 10.1039/b924550b
_journal_volume 46
_journal_year 2010
_chemical_formula_sum 'C102 H104 F24 N8 O12 P4'
_chemical_formula_weight 2213.81
_chemical_name_systematic
;
?
;
_space_group_IT_number 14
_symmetry_cell_setting monoclinic
_symmetry_space_group_name_Hall '-P 2yn'
_symmetry_space_group_name_H-M 'P 1 21/n 1'
_atom_sites_solution_hydrogens geom
_atom_sites_solution_primary direct
_atom_sites_solution_secondary difmap
_audit_creation_method SHELXL-97
_cell_angle_alpha 90.00
_cell_angle_beta 95.51(3)
_cell_angle_gamma 90.00
_cell_formula_units_Z 4
_cell_length_a 13.719(3)
_cell_length_b 26.481(5)
_cell_length_c 27.621(6)
_cell_measurement_reflns_used 20279
_cell_measurement_temperature 113(2)
_cell_measurement_theta_max 27.091
_cell_measurement_theta_min 1.669
_cell_volume 9988(4)
_computing_cell_refinement crystalclear
_computing_data_collection 'crystalclear(Rigaku/MSC Inc., 2005)'
_computing_data_reduction crystalclear
_computing_molecular_graphics 'Bruker SHELXTL'
_computing_publication_material 'Bruker SHELXTL'
_computing_structure_refinement 'SHELXL-97 (Sheldrick, 1997)'
_computing_structure_solution 'SHELXS-97 (Sheldrick, 1990)'
_diffrn_ambient_temperature 113(2)
_diffrn_detector_area_resol_mean 7.31
_diffrn_measured_fraction_theta_full 0.998
_diffrn_measured_fraction_theta_max 0.998
_diffrn_measurement_device_type 'rigaku saturn CCD area detector'
_diffrn_measurement_method '\w and \f scans'
_diffrn_radiation_monochromator confocal
_diffrn_radiation_source 'rotating anode'
_diffrn_radiation_type MoK\a
_diffrn_radiation_wavelength 0.71073
_diffrn_reflns_av_R_equivalents 0.0464
_diffrn_reflns_av_sigmaI/netI 0.0482
_diffrn_reflns_limit_h_max 15
_diffrn_reflns_limit_h_min -16
_diffrn_reflns_limit_k_max 20
_diffrn_reflns_limit_k_min -31
_diffrn_reflns_limit_l_max 32
_diffrn_reflns_limit_l_min -30
_diffrn_reflns_number 67812
_diffrn_reflns_theta_full 25.02
_diffrn_reflns_theta_max 25.02
_diffrn_reflns_theta_min 1.67
_diffrn_standards_decay_% 0
_diffrn_standards_interval_count 0
_diffrn_standards_interval_time 0
_diffrn_standards_number 0
_exptl_absorpt_coefficient_mu 0.187
_exptl_absorpt_correction_T_max 0.9889
_exptl_absorpt_correction_T_min 0.9743
_exptl_absorpt_correction_type multi-scan
_exptl_absorpt_process_details crystalclear
_exptl_crystal_colour brown
_exptl_crystal_density_diffrn 1.472
_exptl_crystal_density_method 'not measured'
_exptl_crystal_description block
_exptl_crystal_F_000 4576
_exptl_crystal_size_max 0.14
_exptl_crystal_size_mid 0.10
_exptl_crystal_size_min 0.06
_refine_diff_density_max 0.779
_refine_diff_density_min -0.548
_refine_diff_density_rms 0.061
_refine_ls_extinction_coef 0.0026(2)
_refine_ls_extinction_expression Fc^*^=kFc[1+0.001xFc^2^\l^3^/sin(2\q)]^-1/4^
_refine_ls_extinction_method SHELXL
_refine_ls_goodness_of_fit_ref 1.008
_refine_ls_hydrogen_treatment constr
_refine_ls_matrix_type full
_refine_ls_number_parameters 1394
_refine_ls_number_reflns 17609
_refine_ls_number_restraints 10
_refine_ls_restrained_S_all 1.009
_refine_ls_R_factor_all 0.0766
_refine_ls_R_factor_gt 0.0547
_refine_ls_shift/su_max 0.002
_refine_ls_shift/su_mean 0.000
_refine_ls_structure_factor_coef Fsqd
_refine_ls_weighting_details 'calc w=1/[\s^2^(Fo^2^)+(0.0839P)^2^+8.0852P] where P=(Fo^2^+2Fc^2^)/3'
_refine_ls_weighting_scheme calc
_refine_ls_wR_factor_gt 0.1383
_refine_ls_wR_factor_ref 0.1569
_reflns_number_gt 13327
_reflns_number_total 17609
_reflns_threshold_expression >2sigma(I)
_cod_data_source_file b924550b.txt
_cod_data_source_block r90718e
_cod_depositor_comments
;
The following automatic conversions were performed:
'_symmetry_cell_setting' value 'Monoclinic' changed to 'monoclinic'
according to '/home/saulius/struct/CIF-dictionaries/cif_core.dic'
dictionary named 'cif_core.dic' version 2.4.1 from
2010-06-29.

'_exptl_absorpt_correction_type' value 'MULTI-SCAN' changed
to 'multi-scan' according to
'/home/saulius/struct/CIF-dictionaries/cif_core.dic' dictionary named
'cif_core.dic' version 2.4.1 from
2010-06-29.

'_refine_ls_hydrogen_treatment' value 'CONSTR' changed to
'constr' according to '/home/saulius/struct/CIF-dictionaries/cif_core.dic'
dictionary named 'cif_core.dic' version 2.4.1 from 2010-06-29.

Automatic conversion script
Id: cif_fix_enum 1527 2010-12-29 10:47:43Z saulius 
;
_cod_original_cell_volume 9988(3)
_cod_original_sg_symbol_H-M P2(1)/n
_cod_database_code 7105554

loop_
_symmetry_equiv_pos_as_xyz
'x, y, z'
'-x+1/2, y+1/2, -z+1/2'
'-x, -y, -z'
'x-1/2, -y-1/2, z-1/2'

loop_
_atom_site_label
_atom_site_type_symbol
_atom_site_fract_x
_atom_site_fract_y
_atom_site_fract_z
_atom_site_U_iso_or_equiv
_atom_site_adp_type
_atom_site_occupancy
_atom_site_symmetry_multiplicity
_atom_site_calc_flag
_atom_site_refinement_flags
_atom_site_disorder_assembly
_atom_site_disorder_group
P1 P 0.04119(6) 0.39020(3) 0.51889(3) 0.03116(19) Uani 1 1 d . . .
P2 P 0.10294(6) 0.33952(3) 0.85155(3) 0.0350(2) Uani 1 1 d . . .
P3 P 0.14579(6) 0.10939(3) 0.55345(3) 0.0336(2) Uani 1 1 d . . .
P4 P 0.14095(6) 0.05960(3) 0.76571(3) 0.0336(2) Uani 1 1 d D . .
F1 F -0.01723(14) 0.39620(8) 0.56625(7) 0.0488(5) Uani 1 1 d . . .
F2 F 0.14068(14) 0.38469(10) 0.55308(7) 0.0600(6) Uani 1 1 d . . .
F3 F 0.02413(15) 0.33067(7) 0.52079(8) 0.0535(5) Uani 1 1 d . . .
F4 F 0.09800(13) 0.38264(8) 0.47182(6) 0.0495(5) Uani 1 1 d . . .
F5 F -0.05991(13) 0.39571(8) 0.48524(7) 0.0509(5) Uani 1 1 d . . .
F6 F 0.05487(18) 0.44927(8) 0.51725(8) 0.0623(6) Uani 1 1 d . . .
F7 F -0.01315(14) 0.33862(13) 0.83919(10) 0.0959(11) Uani 1 1 d . . .
F8 F 0.0988(2) 0.38702(8) 0.88541(10) 0.0933(10) Uani 1 1 d . . .
F9 F 0.08992(12) 0.30304(7) 0.89640(6) 0.0340(4) Uani 1 1 d . . .
F10 F 0.21817(13) 0.33734(8) 0.86207(7) 0.0468(5) Uani 1 1 d . . .
F11 F 0.10948(16) 0.29042(9) 0.81761(7) 0.0607(6) Uani 1 1 d . . .
F12 F 0.11319(15) 0.37460(10) 0.80522(8) 0.0652(7) Uani 1 1 d . . .
F13 F 0.1126(2) 0.16468(9) 0.56656(10) 0.0799(8) Uani 1 1 d . . .
F14 F 0.05153(17) 0.08619(11) 0.57189(10) 0.0813(8) Uani 1 1 d . . .
F15 F 0.2011(2) 0.10507(9) 0.60663(9) 0.0793(8) Uani 1 1 d . . .
F16 F 0.18481(18) 0.05463(8) 0.54257(9) 0.0665(6) Uani 1 1 d . . .
F17 F 0.24205(15) 0.13394(9) 0.53533(9) 0.0699(7) Uani 1 1 d . . .
F18 F 0.09550(18) 0.11341(12) 0.50041(8) 0.0806(8) Uani 1 1 d . . .
F19 F 0.09178(17) 0.01066(8) 0.74029(8) 0.0604(6) Uani 1 1 d D A .
F20 F 0.19017(19) 0.10822(10) 0.79054(10) 0.0859(9) Uani 1 1 d D A .
F21 F 0.0383(4) 0.0818(3) 0.7709(4) 0.093(4) Uani 0.61(2) 1 d PD A 1
F22 F 0.1494(11) 0.0331(4) 0.8160(2) 0.093(3) Uani 0.61(2) 1 d PD A 1
F23 F 0.2460(4) 0.0397(4) 0.7569(4) 0.084(3) Uani 0.61(2) 1 d PD A 1
F24 F 0.1386(7) 0.0838(4) 0.7135(2) 0.070(3) Uani 0.61(2) 1 d PD A 1
F21' F 0.0483(11) 0.0909(6) 0.7535(10) 0.142(8) Uani 0.39(2) 1 d P A 2
F22' F 0.085(2) 0.0427(6) 0.8130(6) 0.116(7) Uani 0.39(2) 1 d P A 2
F23' F 0.2264(16) 0.0238(7) 0.7811(11) 0.147(9) Uani 0.39(2) 1 d P A 2
F24' F 0.183(2) 0.0768(7) 0.7206(7) 0.129(8) Uani 0.39(2) 1 d P A 2
O1 O 0.79404(14) 0.21113(8) 0.52191(7) 0.0309(5) Uani 1 1 d . . .
O2 O 0.80364(15) 0.10761(8) 0.50821(7) 0.0337(5) Uani 1 1 d . . .
O3 O 0.81997(14) 0.03286(8) 0.58827(7) 0.0314(5) Uani 1 1 d . . .
O4 O 0.81522(12) -0.02520(7) 0.67363(6) 0.0235(4) Uani 1 1 d . . .
O5 O 0.62165(13) -0.04250(7) 0.67590(6) 0.0263(4) Uani 1 1 d . . .
O6 O 0.51919(13) 0.02921(8) 0.57212(7) 0.0287(4) Uani 1 1 d . . .
O7 O 0.46592(13) 0.12152(7) 0.52033(6) 0.0254(4) Uani 1 1 d . . .
O8 O 0.59389(14) 0.20603(7) 0.51671(8) 0.0326(5) Uani 1 1 d . . .
O9 O 0.88869(12) 0.17071(7) 0.81881(6) 0.0218(4) Uani 1 1 d . . .
O10 O 1.00257(15) 0.12908(9) 0.90476(8) 0.0399(5) Uani 1 1 d . . .
O11 O 0.48719(12) 0.13826(7) 0.81946(6) 0.0197(4) Uani 1 1 d . . .
O12 O 0.37449(14) 0.21747(8) 0.86681(8) 0.0328(5) Uani 1 1 d . . .
N1 N 0.08395(15) 0.62321(8) 0.30643(8) 0.0236(5) Uani 1 1 d . . .
N2 N 0.58157(15) 0.59306(9) 0.28088(8) 0.0247(5) Uani 1 1 d . . .
N3 N 0.67616(15) 0.83365(9) 0.32389(9) 0.0270(5) Uani 1 1 d . . .
N4 N 0.18080(15) 0.86437(8) 0.34703(8) 0.0226(5) Uani 1 1 d . . .
C1 C 0.7386(2) 0.25450(11) 0.52472(10) 0.0270(6) Uani 1 1 d . . .
C2 C 0.7868(2) 0.30023(12) 0.53088(10) 0.0322(7) Uani 1 1 d . . .
H2 H 0.8546 0.3014 0.5310 0.039 Uiso 1 1 calc R . .
C3 C 0.7344(2) 0.34447(12) 0.53685(11) 0.0368(7) Uani 1 1 d . . .
H3 H 0.7670 0.3752 0.5409 0.044 Uiso 1 1 calc R . .
C4 C 0.6342(2) 0.34245(11) 0.53673(11) 0.0350(7) Uani 1 1 d . . .
H4 H 0.5992 0.3718 0.5415 0.042 Uiso 1 1 calc R . .
C5 C 0.5848(2) 0.29685(11) 0.52948(11) 0.0319(7) Uani 1 1 d . . .
H5 H 0.5169 0.2959 0.5287 0.038 Uiso 1 1 calc R . .
C6 C 0.6365(2) 0.25286(11) 0.52336(10) 0.0277(6) Uani 1 1 d . . .
C7 C 0.4946(2) 0.20553(11) 0.49498(11) 0.0307(7) Uani 1 1 d . . .
H7A H 0.4876 0.2282 0.4673 0.037 Uiso 1 1 calc R . .
H7B H 0.4509 0.2168 0.5184 0.037 Uiso 1 1 calc R . .
C8 C 0.4691(2) 0.15307(12) 0.47898(10) 0.0338(7) Uani 1 1 d . . .
H8A H 0.4058 0.1529 0.4600 0.041 Uiso 1 1 calc R . .
H8B H 0.5176 0.1405 0.4587 0.041 Uiso 1 1 calc R . .
C9 C 0.43086(19) 0.07283(11) 0.50674(10) 0.0276(6) Uani 1 1 d . . .
H9A H 0.4753 0.0567 0.4862 0.033 Uiso 1 1 calc R . .
H9B H 0.3671 0.0755 0.4884 0.033 Uiso 1 1 calc R . .
C10 C 0.42330(19) 0.04194(11) 0.55142(10) 0.0270(6) Uani 1 1 d . . .
H10A H 0.3894 0.0610 0.5747 0.032 Uiso 1 1 calc R . .
H10B H 0.3863 0.0114 0.5432 0.032 Uiso 1 1 calc R . .
C11 C 0.51732(19) 0.00192(11) 0.61606(10) 0.0275(6) Uani 1 1 d . . .
H11A H 0.4671 -0.0240 0.6125 0.033 Uiso 1 1 calc R . .
H11B H 0.5029 0.0244 0.6421 0.033 Uiso 1 1 calc R . .
C12 C 0.6158(2) -0.02173(12) 0.62753(10) 0.0294(6) Uani 1 1 d . . .
H12A H 0.6254 -0.0482 0.6042 0.035 Uiso 1 1 calc R . .
H12B H 0.6666 0.0034 0.6255 0.035 Uiso 1 1 calc R . .
C13 C 0.67052(18) -0.01270(10) 0.71151(9) 0.0203(5) Uani 1 1 d . . .
C14 C 0.77161(18) -0.00456(10) 0.71148(9) 0.0200(5) Uani 1 1 d . . .
C15 C 0.90334(19) -0.00195(11) 0.65947(10) 0.0254(6) Uani 1 1 d . . .
H15A H 0.9603 -0.0212 0.6723 0.030 Uiso 1 1 calc R . .
H15B H 0.9095 0.0321 0.6723 0.030 Uiso 1 1 calc R . .
C16 C 0.8969(2) -0.00091(11) 0.60488(10) 0.0305(7) Uani 1 1 d . . .
H16A H 0.9584 0.0105 0.5941 0.037 Uiso 1 1 calc R . .
H16B H 0.8832 -0.0345 0.5919 0.037 Uiso 1 1 calc R . .
C17 C 0.7816(2) 0.02581(13) 0.53885(11) 0.0375(7) Uani 1 1 d . . .
H17A H 0.7126 0.0347 0.5356 0.045 Uiso 1 1 calc R . .
H17B H 0.7867 -0.0096 0.5306 0.045 Uiso 1 1 calc R . .
C18 C 0.8329(2) 0.05661(11) 0.50341(11) 0.0342(7) Uani 1 1 d . . .
H18A H 0.9033 0.0536 0.5104 0.041 Uiso 1 1 calc R . .
H18B H 0.8151 0.0448 0.4705 0.041 Uiso 1 1 calc R . .
C19 C 0.8478(2) 0.14134(11) 0.47708(10) 0.0313(7) Uani 1 1 d . . .
H19A H 0.8481 0.1266 0.4449 0.038 Uiso 1 1 calc R . .
H19B H 0.9150 0.1479 0.4897 0.038 Uiso 1 1 calc R . .
C20 C 0.7907(2) 0.18935(12) 0.47418(10) 0.0332(7) Uani 1 1 d . . .
H20A H 0.8184 0.2127 0.4521 0.040 Uiso 1 1 calc R . .
H20B H 0.7233 0.1826 0.4619 0.040 Uiso 1 1 calc R . .
C21 C 0.62039(18) 0.00373(9) 0.74993(9) 0.0198(5) Uani 1 1 d . . .
H21 H 0.5535 -0.0021 0.7497 0.024 Uiso 1 1 calc R . .
C22 C 0.67085(18) 0.02882(9) 0.78844(9) 0.0193(5) Uani 1 1 d . . .
C23 C 0.62774(18) 0.05151(10) 0.83285(9) 0.0199(5) Uani 1 1 d . . .
H23 H 0.5573 0.0455 0.8329 0.024 Uiso 1 1 calc R . .
C24 C 0.68771(19) 0.02956(10) 0.87740(9) 0.0219(6) Uani 1 1 d . . .
C25 C 0.6511(2) 0.00354(10) 0.91522(10) 0.0255(6) Uani 1 1 d . . .
H25 H 0.5839 -0.0004 0.9161 0.031 Uiso 1 1 calc R . .
C26 C 0.7167(2) -0.01658(11) 0.95186(10) 0.0298(6) Uani 1 1 d . . .
H26 H 0.6931 -0.0338 0.9776 0.036 Uiso 1 1 calc R . .
C27 C 0.8169(2) -0.01109(11) 0.95018(10) 0.0314(7) Uani 1 1 d . . .
H27 H 0.8601 -0.0257 0.9742 0.038 Uiso 1 1 calc R . .
C28 C 0.8531(2) 0.01627(10) 0.91260(10) 0.0265(6) Uani 1 1 d . . .
H28 H 0.9202 0.0205 0.9117 0.032 Uiso 1 1 calc R . .
C29 C 0.78816(19) 0.03709(10) 0.87674(9) 0.0221(6) Uani 1 1 d . . .
C30 C 0.81463(18) 0.06714(10) 0.83281(9) 0.0198(5) Uani 1 1 d . . .
H30 H 0.8851 0.0732 0.8330 0.024 Uiso 1 1 calc R . .
C31 C 0.77161(17) 0.03742(9) 0.78840(9) 0.0187(5) Uani 1 1 d . . .
C32 C 0.82228(18) 0.02074(10) 0.75057(9) 0.0200(5) Uani 1 1 d . . .
H32 H 0.8893 0.0263 0.7511 0.024 Uiso 1 1 calc R . .
C33 C 0.65351(17) 0.10735(10) 0.83022(9) 0.0184(5) Uani 1 1 d . . .
C34 C 0.58726(17) 0.14718(10) 0.82228(9) 0.0175(5) Uani 1 1 d . . .
C35 C 0.62215(17) 0.19479(10) 0.81227(9) 0.0191(5) Uani 1 1 d . . .
C36 C 0.56089(17) 0.24159(9) 0.79768(9) 0.0185(5) Uani 1 1 d . . .
H36 H 0.4904 0.2360 0.7984 0.022 Uiso 1 1 calc R . .
C37 C 0.60032(17) 0.28393(10) 0.83121(9) 0.0189(5) Uani 1 1 d . . .
C38 C 0.54634(19) 0.31368(10) 0.86009(9) 0.0236(6) Uani 1 1 d . . .
H38 H 0.4795 0.3083 0.8608 0.028 Uiso 1 1 calc R . .
C39 C 0.5936(2) 0.35181(11) 0.88815(10) 0.0271(6) Uani 1 1 d . . .
H39 H 0.5579 0.3725 0.9071 0.032 Uiso 1 1 calc R . .
C40 C 0.6938(2) 0.35894(11) 0.88792(10) 0.0275(6) Uani 1 1 d . . .
H40 H 0.7248 0.3840 0.9074 0.033 Uiso 1 1 calc R . .
C41 C 0.74846(19) 0.32916(10) 0.85902(9) 0.0226(6) Uani 1 1 d . . .
H41 H 0.8156 0.3341 0.8590 0.027 Uiso 1 1 calc R . .
C42 C 0.70111(18) 0.29192(10) 0.83022(9) 0.0196(5) Uani 1 1 d . . .
C43 C 0.74761(18) 0.25607(10) 0.79554(9) 0.0200(5) Uani 1 1 d . . .
H43 H 0.8181 0.2616 0.7948 0.024 Uiso 1 1 calc R . .
C44 C 0.72311(17) 0.20305(10) 0.81183(9) 0.0184(5) Uani 1 1 d . . .
C45 C 0.78929(17) 0.16370(10) 0.82178(9) 0.0185(5) Uani 1 1 d . . .
C46 C 0.75456(17) 0.11563(10) 0.83027(9) 0.0189(5) Uani 1 1 d . . .
C47 C 0.58895(18) 0.25598(9) 0.74723(9) 0.0201(5) Uani 1 1 d . . .
C48 C 0.52564(19) 0.26231(10) 0.70533(10) 0.0235(6) Uani 1 1 d . . .
H48 H 0.4584 0.2591 0.7065 0.028 Uiso 1 1 calc R . .
C49 C 0.5635(2) 0.27355(11) 0.66140(10) 0.0263(6) Uani 1 1 d . . .
H49 H 0.5214 0.2784 0.6333 0.032 Uiso 1 1 calc R . .
C50 C 0.66421(19) 0.27755(10) 0.65963(10) 0.0254(6) Uani 1 1 d . . .
H50 H 0.6893 0.2840 0.6301 0.030 Uiso 1 1 calc R . .
C51 C 0.72811(19) 0.27197(10) 0.70212(10) 0.0224(6) Uani 1 1 d . . .
H51 H 0.7954 0.2747 0.7010 0.027 Uiso 1 1 calc R . .
C52 C 0.68970(18) 0.26232(10) 0.74573(9) 0.0199(5) Uani 1 1 d . . .
C53 C 0.9390(2) 0.19913(12) 0.85870(12) 0.0342(7) Uani 1 1 d . . .
H53A H 0.8960 0.2036 0.8843 0.041 Uiso 1 1 calc R . .
H53B H 0.9564 0.2323 0.8473 0.041 Uiso 1 1 calc R . .
C54 C 1.02903(19) 0.17179(11) 0.87820(11) 0.0308(7) Uani 1 1 d . . .
H54A H 1.0656 0.1612 0.8516 0.037 Uiso 1 1 calc R . .
H54B H 1.0703 0.1940 0.8992 0.037 Uiso 1 1 calc R . .
C55 C 1.0861(3) 0.09882(14) 0.91952(13) 0.0508(9) Uani 1 1 d . . .
H55A H 1.1112 0.0844 0.8914 0.076 Uiso 1 1 calc R . .
H55B H 1.0677 0.0723 0.9405 0.076 Uiso 1 1 calc R . .
H55C H 1.1357 0.1194 0.9366 0.076 Uiso 1 1 calc R . .
C56 C 0.44947(19) 0.13343(11) 0.86665(10) 0.0243(6) Uani 1 1 d . . .
H56A H 0.4922 0.1114 0.8871 0.029 Uiso 1 1 calc R . .
H56B H 0.3852 0.1179 0.8625 0.029 Uiso 1 1 calc R . .
C57 C 0.4421(2) 0.18376(11) 0.89158(10) 0.0293(6) Uani 1 1 d . . .
H57A H 0.4230 0.1781 0.9241 0.035 Uiso 1 1 calc R . .
H57B H 0.5063 0.1995 0.8949 0.035 Uiso 1 1 calc R . .
C58 C 0.2758(2) 0.20508(13) 0.87395(12) 0.0356(7) Uani 1 1 d . . .
H58A H 0.2572 0.1747 0.8565 0.053 Uiso 1 1 calc R . .
H58B H 0.2334 0.2321 0.8622 0.053 Uiso 1 1 calc R . .
H58C H 0.2702 0.2001 0.9080 0.053 Uiso 1 1 calc R . .
C59 C 0.11534(19) 0.62449(10) 0.26169(10) 0.0241(6) Uani 1 1 d . . .
H59 H 0.0721 0.6330 0.2350 0.029 Uiso 1 1 calc R . .
C60 C 0.21071(18) 0.61326(10) 0.25548(10) 0.0221(6) Uani 1 1 d . . .
H60 H 0.2319 0.6145 0.2245 0.027 Uiso 1 1 calc R . .
C61 C 0.27665(18) 0.59993(10) 0.29519(10) 0.0208(5) Uani 1 1 d . . .
C62 C 0.23891(19) 0.59472(11) 0.33995(10) 0.0259(6) Uani 1 1 d . . .
H62 H 0.2788 0.5830 0.3667 0.031 Uiso 1 1 calc R . .
C63 C 0.1428(2) 0.60688(11) 0.34467(10) 0.0279(6) Uani 1 1 d . . .
H63 H 0.1184 0.6037 0.3748 0.033 Uiso 1 1 calc R . .
C64 C 0.38258(19) 0.59470(10) 0.28964(10) 0.0216(6) Uani 1 1 d . . .
C65 C 0.42009(19) 0.60785(10) 0.24623(10) 0.0244(6) Uani 1 1 d . . .
H65 H 0.3777 0.6174 0.2195 0.029 Uiso 1 1 calc R . .
C66 C 0.51913(19) 0.60676(11) 0.24271(10) 0.0260(6) Uani 1 1 d . . .
H66 H 0.5433 0.6156 0.2136 0.031 Uiso 1 1 calc R . .
C67 C 0.5479(2) 0.57854(11) 0.32255(11) 0.0308(7) Uani 1 1 d . . .
H67 H 0.5918 0.5679 0.3483 0.037 Uiso 1 1 calc R . .
C68 C 0.44960(19) 0.57900(11) 0.32801(10) 0.0286(6) Uani 1 1 d . . .
H68 H 0.4275 0.5689 0.3573 0.034 Uiso 1 1 calc R . .
C69 C 0.68957(19) 0.59830(11) 0.27730(11) 0.0301(7) Uani 1 1 d . . .
H69A H 0.7052 0.5884 0.2451 0.036 Uiso 1 1 calc R . .
H69B H 0.7255 0.5765 0.3010 0.036 Uiso 1 1 calc R . .
C70 C 0.71830(17) 0.65272(11) 0.28690(10) 0.0251(6) Uani 1 1 d . . .
C71 C 0.74486(18) 0.66954(11) 0.33385(10) 0.0281(6) Uani 1 1 d . . .
H71 H 0.7492 0.6467 0.3595 0.034 Uiso 1 1 calc R . .
C72 C 0.76505(19) 0.72015(12) 0.34288(11) 0.0287(6) Uani 1 1 d . . .
H72 H 0.7837 0.7309 0.3745 0.034 Uiso 1 1 calc R . .
C73 C 0.75759(17) 0.75496(11) 0.30499(10) 0.0257(6) Uani 1 1 d . . .
C74 C 0.73301(18) 0.73791(11) 0.25782(10) 0.0273(6) Uani 1 1 d . . .
H74 H 0.7297 0.7607 0.2321 0.033 Uiso 1 1 calc R . .
C75 C 0.71355(18) 0.68753(11) 0.24879(10) 0.0275(6) Uani 1 1 d . . .
H75 H 0.6971 0.6766 0.2170 0.033 Uiso 1 1 calc R . .
C76 C 0.77295(19) 0.81039(11) 0.31495(12) 0.0315(7) Uani 1 1 d . . .
H76A H 0.7987 0.8265 0.2873 0.038 Uiso 1 1 calc R . .
H76B H 0.8197 0.8150 0.3432 0.038 Uiso 1 1 calc R . .
C77 C 0.6400(2) 0.82471(11) 0.36666(10) 0.0289(6) Uani 1 1 d . . .
H77 H 0.6794 0.8095 0.3918 0.035 Uiso 1 1 calc R . .
C78 C 0.54572(19) 0.83778(11) 0.37370(10) 0.0256(6) Uani 1 1 d . . .
H78 H 0.5215 0.8314 0.4034 0.031 Uiso 1 1 calc R . .
C79 C 0.48634(19) 0.86067(10) 0.33635(10) 0.0221(6) Uani 1 1 d . . .
C80 C 0.52858(19) 0.87326(11) 0.29399(10) 0.0255(6) Uani 1 1 d . . .
H80 H 0.4927 0.8914 0.2696 0.031 Uiso 1 1 calc R . .
C81 C 0.62307(19) 0.85894(11) 0.28828(10) 0.0279(6) Uani 1 1 d . . .
H81 H 0.6504 0.8668 0.2597 0.034 Uiso 1 1 calc R . .
C82 C 0.37984(19) 0.86660(10) 0.34055(9) 0.0211(6) Uani 1 1 d . . .
C83 C 0.3424(2) 0.86761(10) 0.38546(10) 0.0248(6) Uani 1 1 d . . .
H83 H 0.3846 0.8694 0.4138 0.030 Uiso 1 1 calc R . .
C84 C 0.2425(2) 0.86604(10) 0.38796(10) 0.0258(6) Uani 1 1 d . . .
H84 H 0.2176 0.8661 0.4181 0.031 Uiso 1 1 calc R . .
C85 C 0.21485(19) 0.86542(10) 0.30286(10) 0.0229(6) Uani 1 1 d . . .
H85 H 0.1710 0.8652 0.2750 0.027 Uiso 1 1 calc R . .
C86 C 0.31360(18) 0.86674(10) 0.29868(10) 0.0224(6) Uani 1 1 d . . .
H86 H 0.3366 0.8677 0.2681 0.027 Uiso 1 1 calc R . .
C87 C 0.07290(19) 0.85825(11) 0.35005(11) 0.0275(6) Uani 1 1 d . . .
H87A H 0.0371 0.8797 0.3261 0.033 Uiso 1 1 calc R . .
H87B H 0.0565 0.8684 0.3820 0.033 Uiso 1 1 calc R . .
C88 C 0.04406(17) 0.80389(10) 0.34087(10) 0.0233(6) Uani 1 1 d . . .
C89 C 0.01603(18) 0.78709(11) 0.29393(10) 0.0250(6) Uani 1 1 d . . .
H89 H 0.0109 0.8099 0.2682 0.030 Uiso 1 1 calc R . .
C90 C -0.00438(18) 0.73628(11) 0.28525(10) 0.0253(6) Uani 1 1 d . . .
H90 H -0.0223 0.7252 0.2537 0.030 Uiso 1 1 calc R . .
C91 C 0.00184(17) 0.70201(10) 0.32346(10) 0.0225(6) Uani 1 1 d . . .
C92 C 0.02699(19) 0.71926(11) 0.37041(10) 0.0256(6) Uani 1 1 d . . .
H92 H 0.0298 0.6966 0.3963 0.031 Uiso 1 1 calc R . .
C93 C 0.04795(18) 0.76986(11) 0.37928(10) 0.0257(6) Uani 1 1 d . . .
H93 H 0.0646 0.7810 0.4109 0.031 Uiso 1 1 calc R . .
C94 C -0.01372(18) 0.64604(11) 0.31400(11) 0.0269(6) Uani 1 1 d . . .
H94A H -0.0405 0.6302 0.3415 0.032 Uiso 1 1 calc R . .
H94B H -0.0593 0.6410 0.2853 0.032 Uiso 1 1 calc R . .
N5 N 0.0834(2) 0.46779(13) 0.66393(13) 0.0590(9) Uani 1 1 d . . .
N6 N 0.2006(2) 0.76251(12) -0.04188(11) 0.0482(7) Uani 1 1 d . . .
N7 N 0.0785(3) 0.93949(16) 0.93797(13) 0.0707(10) Uani 1 1 d . . .
N8 N 0.1130(2) 0.92304(12) 0.64525(11) 0.0502(8) Uani 1 1 d . . .
C95 C 0.1253(2) 0.48627(14) 0.63486(15) 0.0447(9) Uani 1 1 d . . .
C96 C 0.1776(3) 0.51010(15) 0.59766(15) 0.0561(10) Uani 1 1 d . . .
H96A H 0.1321 0.5280 0.5753 0.084 Uiso 1 1 calc R . .
H96B H 0.2103 0.4847 0.5804 0.084 Uiso 1 1 calc R . .
H96C H 0.2251 0.5333 0.6127 0.084 Uiso 1 1 calc R . .
C97 C 0.2636(3) 0.75492(13) -0.01295(13) 0.0423(8) Uani 1 1 d . . .
C98 C 0.3437(3) 0.74558(15) 0.02414(15) 0.0613(11) Uani 1 1 d . . .
H98A H 0.3942 0.7703 0.0215 0.092 Uiso 1 1 d R . .
H98B H 0.3698 0.7124 0.0197 0.092 Uiso 1 1 d R . .
H98C H 0.3202 0.7478 0.0557 0.092 Uiso 1 1 d R . .
C99 C 0.1154(2) 0.91564(15) 0.96875(13) 0.0447(8) Uani 1 1 d . . .
C100 C 0.1615(2) 0.88465(13) 1.00796(13) 0.0453(8) Uani 1 1 d . . .
H10C H 0.1174 0.8806 1.0327 0.068 Uiso 1 1 calc R . .
H10D H 0.2205 0.9007 1.0217 0.068 Uiso 1 1 calc R . .
H10E H 0.1770 0.8521 0.9954 0.068 Uiso 1 1 calc R . .
C101 C 0.1748(2) 0.95133(13) 0.64572(11) 0.0359(7) Uani 1 1 d . . .
C102 C 0.2552(3) 0.98684(15) 0.64655(15) 0.0537(10) Uani 1 1 d . . .
H10F H 0.3108 0.9735 0.6662 0.080 Uiso 1 1 calc R . .
H10G H 0.2360 1.0183 0.6600 0.080 Uiso 1 1 calc R . .
H10H H 0.2722 0.9922 0.6140 0.080 Uiso 1 1 calc R . .

loop_
_atom_site_aniso_label
_atom_site_aniso_U_11
_atom_site_aniso_U_22
_atom_site_aniso_U_33
_atom_site_aniso_U_23
_atom_site_aniso_U_13
_atom_site_aniso_U_12
P1 0.0359(4) 0.0331(5) 0.0258(4) -0.0001(3) 0.0095(3) -0.0032(3)
P2 0.0332(4) 0.0454(5) 0.0268(4) 0.0075(4) 0.0059(3) 0.0083(4)
P3 0.0308(4) 0.0349(5) 0.0357(4) -0.0053(4) 0.0057(3) 0.0027(3)
P4 0.0354(4) 0.0329(5) 0.0320(4) -0.0029(3) 0.0003(3) -0.0042(3)
F1 0.0622(12) 0.0502(12) 0.0377(11) -0.0007(9) 0.0245(9) 0.0094(10)
F2 0.0455(11) 0.0943(18) 0.0388(11) -0.0071(11) -0.0036(9) 0.0080(11)
F3 0.0699(13) 0.0330(11) 0.0615(13) 0.0002(10) 0.0270(11) 0.0003(10)
F4 0.0438(10) 0.0757(15) 0.0313(10) -0.0027(10) 0.0157(8) -0.0076(10)
F5 0.0435(10) 0.0633(14) 0.0454(12) -0.0095(10) 0.0012(9) 0.0092(10)
F6 0.0939(17) 0.0371(12) 0.0565(14) 0.0000(10) 0.0096(12) -0.0181(11)
F7 0.0307(11) 0.169(3) 0.0897(18) 0.083(2) 0.0171(11) 0.0267(14)
F8 0.182(3) 0.0304(12) 0.0811(18) 0.0050(12) 0.0820(19) 0.0165(15)
F9 0.0412(9) 0.0342(10) 0.0267(9) 0.0020(8) 0.0040(7) 0.0021(8)
F10 0.0349(9) 0.0641(14) 0.0404(11) 0.0052(10) -0.0016(8) -0.0097(9)
F11 0.0683(13) 0.0810(17) 0.0337(11) -0.0217(11) 0.0097(9) -0.0229(12)
F12 0.0589(13) 0.0913(18) 0.0480(13) 0.0399(12) 0.0180(10) 0.0193(12)
F13 0.109(2) 0.0461(14) 0.0907(19) 0.0016(13) 0.0394(15) 0.0321(14)
F14 0.0636(14) 0.100(2) 0.0875(18) -0.0169(16) 0.0425(13) -0.0290(14)
F15 0.125(2) 0.0524(15) 0.0540(14) -0.0070(12) -0.0276(14) -0.0138(14)
F16 0.0875(16) 0.0407(13) 0.0712(16) -0.0173(11) 0.0077(12) 0.0092(12)
F17 0.0481(12) 0.0702(17) 0.0954(19) -0.0035(14) 0.0272(12) -0.0080(11)
F18 0.0746(16) 0.121(2) 0.0433(13) 0.0133(14) -0.0116(11) 0.0018(15)
F19 0.0841(15) 0.0376(12) 0.0582(14) -0.0077(10) 0.0000(11) -0.0179(11)
F20 0.0822(17) 0.0828(19) 0.094(2) -0.0530(16) 0.0155(14) -0.0396(15)
F21 0.037(3) 0.077(5) 0.173(8) -0.069(6) 0.050(4) -0.020(3)
F22 0.158(8) 0.095(5) 0.025(3) 0.013(3) -0.007(4) -0.028(6)
F23 0.046(3) 0.093(6) 0.113(6) -0.021(4) 0.001(3) 0.023(3)
F24 0.118(6) 0.047(3) 0.042(3) 0.018(3) -0.005(4) -0.017(4)
F21' 0.090(10) 0.094(8) 0.232(18) 0.032(10) -0.032(10) 0.062(8)
F22' 0.203(18) 0.094(9) 0.061(7) -0.008(6) 0.071(9) -0.039(11)
F23' 0.118(13) 0.105(10) 0.20(2) 0.007(12) -0.090(12) 0.052(10)
F24' 0.203(19) 0.087(12) 0.120(13) -0.050(9) 0.134(12) -0.086(12)
O1 0.0372(11) 0.0295(11) 0.0248(11) -0.0012(9) -0.0035(8) 0.0057(9)
O2 0.0507(12) 0.0261(11) 0.0259(11) 0.0003(9) 0.0122(9) 0.0024(10)
O3 0.0450(12) 0.0256(11) 0.0236(10) 0.0003(8) 0.0035(9) 0.0028(9)
O4 0.0262(9) 0.0208(10) 0.0245(10) -0.0029(8) 0.0072(7) 0.0004(8)
O5 0.0331(10) 0.0254(11) 0.0197(10) -0.0029(8) -0.0009(8) -0.0050(8)
O6 0.0233(9) 0.0321(11) 0.0300(11) 0.0057(9) -0.0008(8) 0.0005(8)
O7 0.0300(10) 0.0249(10) 0.0214(10) -0.0017(8) 0.0026(8) -0.0051(8)
O8 0.0314(10) 0.0229(11) 0.0419(12) 0.0007(9) -0.0043(9) 0.0001(9)
O9 0.0160(8) 0.0216(10) 0.0279(10) -0.0019(8) 0.0032(7) -0.0021(7)
O10 0.0356(11) 0.0444(14) 0.0384(13) 0.0098(10) -0.0040(9) -0.0056(10)
O11 0.0179(8) 0.0219(10) 0.0199(9) 0.0004(8) 0.0051(7) -0.0016(7)
O12 0.0292(10) 0.0298(11) 0.0410(12) 0.0035(9) 0.0118(9) 0.0025(9)
N1 0.0237(11) 0.0185(12) 0.0292(13) -0.0036(10) 0.0058(9) -0.0027(9)
N2 0.0233(11) 0.0194(12) 0.0312(13) -0.0018(10) 0.0024(9) 0.0010(9)
N3 0.0214(11) 0.0274(13) 0.0319(13) -0.0067(11) 0.0016(10) -0.0042(10)
N4 0.0252(11) 0.0168(11) 0.0267(12) -0.0018(9) 0.0066(9) 0.0016(9)
C1 0.0330(14) 0.0269(15) 0.0209(14) 0.0018(12) 0.0006(11) 0.0053(12)
C2 0.0344(15) 0.0329(17) 0.0283(16) 0.0033(13) -0.0021(12) -0.0028(13)
C3 0.0507(19) 0.0246(16) 0.0341(17) 0.0023(13) -0.0014(14) -0.0045(14)
C4 0.0484(18) 0.0209(15) 0.0355(17) 0.0031(13) 0.0030(14) 0.0065(14)
C5 0.0337(15) 0.0303(17) 0.0310(16) 0.0036(13) -0.0006(12) 0.0041(13)
C6 0.0366(15) 0.0224(15) 0.0236(15) 0.0003(12) 0.0007(12) -0.0005(12)
C7 0.0311(14) 0.0306(17) 0.0294(16) 0.0064(13) -0.0026(12) -0.0013(13)
C8 0.0422(17) 0.0377(18) 0.0208(15) 0.0061(13) -0.0008(12) -0.0076(14)
C9 0.0258(13) 0.0269(15) 0.0291(15) -0.0054(12) -0.0020(11) -0.0010(12)
C10 0.0226(13) 0.0230(15) 0.0343(16) -0.0012(12) -0.0022(11) -0.0020(11)
C11 0.0281(14) 0.0237(15) 0.0308(15) 0.0031(12) 0.0044(12) 0.0006(12)
C12 0.0301(14) 0.0373(17) 0.0204(14) -0.0006(13) 0.0003(11) 0.0018(13)
C13 0.0260(13) 0.0161(13) 0.0181(13) 0.0007(10) -0.0012(10) -0.0016(11)
C14 0.0248(13) 0.0153(13) 0.0205(13) 0.0023(10) 0.0055(10) 0.0030(11)
C15 0.0242(13) 0.0239(15) 0.0293(15) 0.0028(12) 0.0085(11) 0.0014(11)
C16 0.0387(15) 0.0229(15) 0.0322(16) 0.0016(13) 0.0149(13) 0.0016(13)
C17 0.0509(18) 0.0334(18) 0.0273(16) -0.0028(14) -0.0011(13) -0.0070(15)
C18 0.0561(19) 0.0232(16) 0.0237(15) -0.0034(12) 0.0055(13) 0.0027(14)
C19 0.0370(15) 0.0319(17) 0.0257(15) 0.0008(13) 0.0068(12) 0.0022(13)
C20 0.0424(16) 0.0317(17) 0.0254(15) 0.0025(13) 0.0028(12) 0.0030(14)
C21 0.0204(12) 0.0143(13) 0.0249(14) 0.0018(11) 0.0024(10) -0.0004(10)
C22 0.0231(12) 0.0139(13) 0.0212(13) 0.0041(10) 0.0035(10) 0.0028(10)
C23 0.0185(12) 0.0161(13) 0.0256(14) 0.0004(11) 0.0048(10) -0.0004(10)
C24 0.0294(13) 0.0150(13) 0.0217(14) -0.0028(11) 0.0037(11) 0.0025(11)
C25 0.0363(15) 0.0182(14) 0.0230(14) -0.0004(11) 0.0088(11) -0.0004(12)
C26 0.0501(17) 0.0191(14) 0.0207(14) 0.0006(12) 0.0069(12) 0.0027(13)
C27 0.0462(17) 0.0227(15) 0.0237(15) 0.0013(12) -0.0044(12) 0.0055(13)
C28 0.0331(14) 0.0213(14) 0.0243(14) -0.0015(12) -0.0018(11) 0.0012(12)
C29 0.0288(13) 0.0165(13) 0.0209(14) -0.0014(11) 0.0014(11) 0.0012(11)
C30 0.0195(12) 0.0194(14) 0.0203(13) 0.0002(11) 0.0003(10) 0.0018(11)
C31 0.0205(12) 0.0129(12) 0.0224(13) 0.0016(10) 0.0004(10) 0.0014(10)
C32 0.0181(12) 0.0174(13) 0.0243(14) 0.0032(11) 0.0012(10) 0.0014(10)
C33 0.0218(12) 0.0158(13) 0.0181(13) -0.0004(10) 0.0041(10) -0.0020(10)
C34 0.0175(11) 0.0199(13) 0.0154(12) -0.0001(10) 0.0033(9) -0.0005(10)
C35 0.0193(12) 0.0209(14) 0.0174(13) -0.0011(11) 0.0026(10) 0.0023(11)
C36 0.0186(12) 0.0136(13) 0.0236(14) 0.0009(10) 0.0028(10) 0.0007(10)
C37 0.0219(12) 0.0169(13) 0.0179(13) 0.0038(10) 0.0010(10) 0.0005(10)
C38 0.0255(13) 0.0236(15) 0.0222(14) 0.0017(11) 0.0057(11) 0.0038(11)
C39 0.0323(14) 0.0243(15) 0.0248(15) -0.0022(12) 0.0042(11) 0.0040(12)
C40 0.0373(15) 0.0211(14) 0.0235(14) -0.0015(12) -0.0010(12) -0.0013(12)
C41 0.0255(13) 0.0200(14) 0.0221(14) 0.0009(11) 0.0006(10) -0.0009(11)
C42 0.0235(12) 0.0172(13) 0.0180(13) 0.0033(10) 0.0018(10) 0.0023(11)
C43 0.0190(12) 0.0179(14) 0.0235(14) 0.0002(11) 0.0035(10) -0.0019(10)
C44 0.0206(12) 0.0174(13) 0.0171(13) -0.0004(10) 0.0012(10) 0.0002(10)
C45 0.0171(11) 0.0200(13) 0.0186(13) -0.0021(11) 0.0026(9) -0.0014(10)
C46 0.0197(12) 0.0187(13) 0.0181(13) 0.0005(10) 0.0002(10) 0.0002(10)
C47 0.0241(13) 0.0127(12) 0.0240(14) 0.0008(11) 0.0055(10) -0.0003(10)
C48 0.0233(13) 0.0207(14) 0.0261(14) -0.0025(11) 0.0001(11) -0.0010(11)
C49 0.0324(14) 0.0259(15) 0.0196(14) 0.0000(12) -0.0024(11) -0.0033(12)
C50 0.0336(14) 0.0211(14) 0.0223(14) -0.0003(11) 0.0070(11) -0.0044(12)
C51 0.0241(12) 0.0177(14) 0.0259(14) -0.0007(11) 0.0056(11) -0.0028(11)
C52 0.0221(12) 0.0138(13) 0.0235(14) -0.0015(11) 0.0015(10) 0.0002(10)
C53 0.0268(14) 0.0259(16) 0.0478(19) -0.0094(14) -0.0066(13) -0.0025(13)
C54 0.0240(13) 0.0328(17) 0.0347(16) -0.0010(13) -0.0020(12) -0.0017(12)
C55 0.055(2) 0.050(2) 0.043(2) 0.0074(17) -0.0190(16) 0.0062(18)
C56 0.0226(13) 0.0261(15) 0.0256(14) 0.0055(12) 0.0100(11) 0.0016(11)
C57 0.0263(14) 0.0334(17) 0.0288(15) -0.0014(13) 0.0058(11) 0.0012(13)
C58 0.0281(14) 0.0385(18) 0.0409(18) -0.0043(15) 0.0068(13) 0.0038(13)
C59 0.0269(13) 0.0199(14) 0.0252(14) -0.0021(11) 0.0009(11) -0.0029(11)
C60 0.0253(13) 0.0184(13) 0.0232(14) -0.0021(11) 0.0053(11) -0.0029(11)
C61 0.0247(13) 0.0133(13) 0.0245(14) -0.0025(11) 0.0029(10) -0.0011(11)
C62 0.0300(14) 0.0240(15) 0.0240(14) 0.0041(12) 0.0050(11) 0.0026(12)
C63 0.0302(14) 0.0274(16) 0.0273(15) 0.0029(12) 0.0101(12) -0.0007(12)
C64 0.0268(13) 0.0148(13) 0.0232(14) -0.0022(11) 0.0024(11) -0.0007(11)
C65 0.0241(13) 0.0229(14) 0.0258(14) 0.0012(12) 0.0012(11) 0.0018(11)
C66 0.0262(13) 0.0239(15) 0.0282(15) -0.0003(12) 0.0045(11) 0.0006(12)
C67 0.0282(14) 0.0311(17) 0.0324(16) 0.0052(13) -0.0006(12) 0.0016(13)
C68 0.0284(14) 0.0312(16) 0.0263(15) 0.0068(13) 0.0034(11) -0.0006(12)
C69 0.0194(13) 0.0317(17) 0.0394(17) -0.0036(13) 0.0035(12) 0.0036(12)
C70 0.0149(12) 0.0305(16) 0.0305(15) -0.0020(12) 0.0054(10) 0.0032(11)
C71 0.0207(13) 0.0344(17) 0.0293(15) 0.0009(13) 0.0035(11) 0.0037(12)
C72 0.0216(13) 0.0367(17) 0.0277(15) -0.0057(13) 0.0023(11) 0.0041(12)
C73 0.0141(12) 0.0303(16) 0.0332(16) -0.0064(13) 0.0042(11) 0.0014(11)
C74 0.0218(13) 0.0332(16) 0.0280(15) 0.0026(13) 0.0078(11) -0.0006(12)
C75 0.0214(13) 0.0352(17) 0.0267(15) -0.0044(13) 0.0059(11) 0.0001(12)
C76 0.0184(13) 0.0305(17) 0.0458(18) -0.0089(14) 0.0043(12) -0.0015(12)
C77 0.0288(14) 0.0294(16) 0.0276(15) -0.0057(13) -0.0025(12) 0.0000(12)
C78 0.0290(14) 0.0269(15) 0.0206(14) -0.0039(12) 0.0003(11) 0.0015(12)
C79 0.0269(13) 0.0163(13) 0.0233(14) -0.0064(11) 0.0034(11) -0.0054(11)
C80 0.0265(13) 0.0252(15) 0.0246(14) -0.0015(12) 0.0010(11) -0.0025(12)
C81 0.0270(14) 0.0275(16) 0.0296(15) -0.0031(13) 0.0044(12) -0.0073(12)
C82 0.0271(13) 0.0128(13) 0.0237(14) 0.0001(11) 0.0036(11) 0.0004(11)
C83 0.0317(14) 0.0225(14) 0.0201(14) -0.0021(11) 0.0021(11) 0.0000(12)
C84 0.0323(14) 0.0217(14) 0.0243(15) -0.0029(12) 0.0084(11) 0.0008(12)
C85 0.0253(13) 0.0203(14) 0.0229(14) -0.0008(11) 0.0022(11) 0.0005(11)
C86 0.0258(13) 0.0217(14) 0.0203(13) 0.0010(11) 0.0047(10) 0.0002(11)
C87 0.0228(13) 0.0233(15) 0.0377(17) -0.0012(13) 0.0105(12) 0.0043(11)
C88 0.0154(11) 0.0250(15) 0.0303(15) -0.0020(12) 0.0066(10) 0.0028(11)
C89 0.0232(13) 0.0241(15) 0.0285(15) 0.0046(12) 0.0060(11) 0.0036(11)
C90 0.0213(12) 0.0327(16) 0.0218(14) -0.0027(12) 0.0014(10) 0.0021(12)
C91 0.0145(11) 0.0225(14) 0.0312(15) -0.0017(12) 0.0051(10) -0.0011(10)
C92 0.0267(13) 0.0261(15) 0.0245(15) 0.0032(12) 0.0044(11) 0.0004(12)
C93 0.0250(13) 0.0292(16) 0.0230(14) -0.0025(12) 0.0028(11) -0.0011(12)
C94 0.0186(12) 0.0279(16) 0.0350(16) -0.0057(13) 0.0066(11) -0.0030(11)
N5 0.062(2) 0.0434(19) 0.070(2) 0.0006(17) -0.0046(18) -0.0097(16)
N6 0.0554(18) 0.0434(18) 0.0476(18) -0.0038(15) 0.0145(15) -0.0047(15)
N7 0.073(2) 0.091(3) 0.045(2) -0.008(2) -0.0089(17) -0.001(2)
N8 0.0476(17) 0.056(2) 0.0499(18) -0.0086(15) 0.0199(14) -0.0073(16)
C95 0.0391(18) 0.0341(19) 0.058(2) -0.0087(18) -0.0111(17) 0.0027(16)
C96 0.052(2) 0.053(2) 0.063(3) -0.014(2) 0.0054(18) -0.0062(19)
C97 0.055(2) 0.0342(19) 0.039(2) 0.0005(15) 0.0131(17) -0.0092(16)
C98 0.077(3) 0.048(2) 0.056(2) 0.0117(19) -0.010(2) -0.016(2)
C99 0.0415(18) 0.054(2) 0.038(2) -0.0150(18) 0.0041(15) -0.0093(17)
C100 0.0488(19) 0.038(2) 0.052(2) -0.0104(17) 0.0155(16) 0.0045(16)
C101 0.0367(17) 0.0410(19) 0.0317(17) 0.0017(14) 0.0118(13) 0.0060(15)
C102 0.054(2) 0.049(2) 0.061(2) 0.0054(19) 0.0180(18) -0.0088(18)

loop_
_atom_type_symbol
_atom_type_description
_atom_type_scat_dispersion_real
_atom_type_scat_dispersion_imag
_atom_type_scat_source
C C 0.0033 0.0016 'International Tables Vol C Tables 4.2.6.8 and 6.1.1.4'
H H 0.0000 0.0000 'International Tables Vol C Tables 4.2.6.8 and 6.1.1.4'
N N 0.0061 0.0033 'International Tables Vol C Tables 4.2.6.8 and 6.1.1.4'
O O 0.0106 0.0060 'International Tables Vol C Tables 4.2.6.8 and 6.1.1.4'
F F 0.0171 0.0103 'International Tables Vol C Tables 4.2.6.8 and 6.1.1.4'
P P 0.1023 0.0942 'International Tables Vol C Tables 4.2.6.8 and 6.1.1.4'

loop_
_geom_angle_atom_site_label_1
_geom_angle_atom_site_label_2
_geom_angle_atom_site_label_3
_geom_angle
_geom_angle_site_symmetry_1
_geom_angle_site_symmetry_3
_geom_angle_publ_flag
F6 P1 F2 90.58(13) . . ?
F6 P1 F4 91.85(12) . . ?
F2 P1 F4 90.80(11) . . ?
F6 P1 F3 178.36(13) . . ?
F2 P1 F3 90.59(13) . . ?
F4 P1 F3 89.29(11) . . ?
F6 P1 F5 89.52(12) . . ?
F2 P1 F5 179.07(12) . . ?
F4 P1 F5 90.12(11) . . ?
F3 P1 F5 89.29(12) . . ?
F6 P1 F1 89.73(12) . . ?
F2 P1 F1 89.56(11) . . ?
F4 P1 F1 178.38(12) . . ?
F3 P1 F1 89.13(11) . . ?
F5 P1 F1 89.52(11) . . ?
F8 P2 F10 90.73(15) . . ?
F8 P2 F9 90.53(11) . . ?
F10 P2 F9 91.12(10) . . ?
F8 P2 F7 92.68(18) . . ?
F10 P2 F7 176.57(17) . . ?
F9 P2 F7 88.46(11) . . ?
F8 P2 F12 91.28(14) . . ?
F10 P2 F12 90.30(11) . . ?
F9 P2 F12 177.68(13) . . ?
F7 P2 F12 90.01(12) . . ?
F8 P2 F11 178.67(16) . . ?
F10 P2 F11 88.10(11) . . ?
F9 P2 F11 88.84(11) . . ?
F7 P2 F11 88.49(16) . . ?
F12 P2 F11 89.37(13) . . ?
F14 P3 F18 91.58(15) . . ?
F14 P3 F16 90.41(15) . . ?
F18 P3 F16 90.65(15) . . ?
F14 P3 F13 91.34(15) . . ?
F18 P3 F13 92.32(16) . . ?
F16 P3 F13 176.50(15) . . ?
F14 P3 F15 90.41(16) . . ?
F18 P3 F15 177.73(16) . . ?
F16 P3 F15 88.24(13) . . ?
F13 P3 F15 88.72(15) . . ?
F14 P3 F17 178.92(15) . . ?
F18 P3 F17 89.00(15) . . ?
F16 P3 F17 90.50(13) . . ?
F13 P3 F17 87.72(14) . . ?
F15 P3 F17 89.02(15) . . ?
F24' P4 F21' 91.9(10) . . ?
F24' P4 F23' 94.0(10) . . ?
F21' P4 F23' 173.2(10) . . ?
F24' P4 F21 113.1(11) . . ?
F21' P4 F21 21.2(10) . . ?
F23' P4 F21 152.6(12) . . ?
F24' P4 F22 151.9(10) . . ?
F21' P4 F22 115.6(9) . . ?
F23' P4 F22 58.9(10) . . ?
F21 P4 F22 94.6(5) . . ?
F24' P4 F23 62.4(10) . . ?
F21' P4 F23 154.3(9) . . ?
F23' P4 F23 31.9(10) . . ?
F21 P4 F23 175.5(5) . . ?
F22 P4 F23 89.8(4) . . ?
F24' P4 F24 24.5(12) . . ?
F21' P4 F24 68.5(10) . . ?
F23' P4 F24 116.9(12) . . ?
F21 P4 F24 89.4(5) . . ?
F22 P4 F24 175.8(6) . . ?
F23 P4 F24 86.2(4) . . ?
F24' P4 F20 85.9(7) . . ?
F21' P4 F20 88.0(7) . . ?
F23' P4 F20 95.7(7) . . ?
F21 P4 F20 90.3(3) . . ?
F22 P4 F20 89.3(3) . . ?
F23 P4 F20 88.8(4) . . ?
F24 P4 F20 92.0(4) . . ?
F24' P4 F19 93.6(7) . . ?
F21' P4 F19 92.1(7) . . ?
F23' P4 F19 84.2(7) . . ?
F21 P4 F19 90.0(3) . . ?
F22 P4 F19 91.1(3) . . ?
F23 P4 F19 90.9(4) . . ?
F24 P4 F19 87.6(4) . . ?
F20 P4 F19 179.54(15) . . ?
F24' P4 F22' 175.1(9) . . ?
F21' P4 F22' 83.3(8) . . ?
F23' P4 F22' 90.7(9) . . ?
F21 P4 F22' 62.1(9) . . ?
F22 P4 F22' 33.0(7) . . ?
F23 P4 F22' 122.3(8) . . ?
F24 P4 F22' 150.6(10) . . ?
F20 P4 F22' 95.1(6) . . ?
F19 P4 F22' 85.4(6) . . ?
C1 O1 C20 114.6(2) . . ?
C19 O2 C18 113.7(2) . . ?
C16 O3 C17 114.8(2) . . ?
C14 O4 C15 118.4(2) . . ?
C13 O5 C12 115.0(2) . . ?
C11 O6 C10 111.9(2) . . ?
C9 O7 C8 111.0(2) . . ?
C6 O8 C7 116.0(2) . . ?
C45 O9 C53 115.0(2) . . ?
C54 O10 C55 111.0(2) . . ?
C34 O11 C56 113.58(19) . . ?
C57 O12 C58 112.0(2) . . ?
C63 N1 C59 120.7(2) . . ?
C63 N1 C94 119.9(2) . . ?
C59 N1 C94 119.0(2) . . ?
C67 N2 C66 120.4(2) . . ?
C67 N2 C69 120.5(2) . . ?
C66 N2 C69 118.9(2) . . ?
C81 N3 C77 120.7(2) . . ?
C81 N3 C76 120.5(2) . . ?
C77 N3 C76 118.5(2) . . ?
C84 N4 C85 121.0(2) . . ?
C84 N4 C87 120.1(2) . . ?
C85 N4 C87 118.8(2) . . ?
C2 C1 O1 118.3(2) . . ?
C2 C1 C6 119.8(3) . . ?
O1 C1 C6 121.8(3) . . ?
C1 C2 C3 120.3(3) . . ?
C1 C2 H2 119.8 . . ?
C3 C2 H2 119.8 . . ?
C4 C3 C2 119.6(3) . . ?
C4 C3 H3 120.2 . . ?
C2 C3 H3 120.2 . . ?
C3 C4 C5 120.5(3) . . ?
C3 C4 H4 119.8 . . ?
C5 C4 H4 119.8 . . ?
C6 C5 C4 120.1(3) . . ?
C6 C5 H5 120.0 . . ?
C4 C5 H5 120.0 . . ?
O8 C6 C5 124.0(3) . . ?
O8 C6 C1 116.3(2) . . ?
C5 C6 C1 119.6(3) . . ?
O8 C7 C8 108.6(2) . . ?
O8 C7 H7A 110.0 . . ?
C8 C7 H7A 110.0 . . ?
O8 C7 H7B 110.0 . . ?
C8 C7 H7B 110.0 . . ?
H7A C7 H7B 108.3 . . ?
O7 C8 C7 109.6(2) . . ?
O7 C8 H8A 109.8 . . ?
C7 C8 H8A 109.8 . . ?
O7 C8 H8B 109.8 . . ?
C7 C8 H8B 109.8 . . ?
H8A C8 H8B 108.2 . . ?
O7 C9 C10 109.2(2) . . ?
O7 C9 H9A 109.8 . . ?
C10 C9 H9A 109.8 . . ?
O7 C9 H9B 109.8 . . ?
C10 C9 H9B 109.8 . . ?
H9A C9 H9B 108.3 . . ?
O6 C10 C9 109.1(2) . . ?
O6 C10 H10A 109.9 . . ?
C9 C10 H10A 109.9 . . ?
O6 C10 H10B 109.9 . . ?
C9 C10 H10B 109.9 . . ?
H10A C10 H10B 108.3 . . ?
O6 C11 C12 107.8(2) . . ?
O6 C11 H11A 110.2 . . ?
C12 C11 H11A 110.2 . . ?
O6 C11 H11B 110.2 . . ?
C12 C11 H11B 110.2 . . ?
H11A C11 H11B 108.5 . . ?
O5 C12 C11 109.0(2) . . ?
O5 C12 H12A 109.9 . . ?
C11 C12 H12A 109.9 . . ?
O5 C12 H12B 109.9 . . ?
C11 C12 H12B 109.9 . . ?
H12A C12 H12B 108.3 . . ?
O5 C13 C21 118.7(2) . . ?
O5 C13 C14 119.9(2) . . ?
C21 C13 C14 120.9(2) . . ?
O4 C14 C32 124.1(2) . . ?
O4 C14 C13 116.4(2) . . ?
C32 C14 C13 119.4(2) . . ?
O4 C15 C16 108.0(2) . . ?
O4 C15 H15A 110.1 . . ?
C16 C15 H15A 110.1 . . ?
O4 C15 H15B 110.1 . . ?
C16 C15 H15B 110.1 . . ?
H15A C15 H15B 108.4 . . ?
O3 C16 C15 107.8(2) . . ?
O3 C16 H16A 110.2 . . ?
C15 C16 H16A 110.2 . . ?
O3 C16 H16B 110.2 . . ?
C15 C16 H16B 110.2 . . ?
H16A C16 H16B 108.5 . . ?
O3 C17 C18 113.5(3) . . ?
O3 C17 H17A 108.9 . . ?
C18 C17 H17A 108.9 . . ?
O3 C17 H17B 108.9 . . ?
C18 C17 H17B 108.9 . . ?
H17A C17 H17B 107.7 . . ?
O2 C18 C17 107.6(2) . . ?
O2 C18 H18A 110.2 . . ?
C17 C18 H18A 110.2 . . ?
O2 C18 H18B 110.2 . . ?
C17 C18 H18B 110.2 . . ?
H18A C18 H18B 108.5 . . ?
O2 C19 C20 108.5(2) . . ?
O2 C19 H19A 110.0 . . ?
C20 C19 H19A 110.0 . . ?
O2 C19 H19B 110.0 . . ?
C20 C19 H19B 110.0 . . ?
H19A C19 H19B 108.4 . . ?
O1 C20 C19 108.8(2) . . ?
O1 C20 H20A 109.9 . . ?
C19 C20 H20A 109.9 . . ?
O1 C20 H20B 109.9 . . ?
C19 C20 H20B 109.9 . . ?
H20A C20 H20B 108.3 . . ?
C22 C21 C13 119.4(2) . . ?
C22 C21 H21 120.3 . . ?
C13 C21 H21 120.3 . . ?
C21 C22 C31 119.9(2) . . ?
C21 C22 C23 126.9(2) . . ?
C31 C22 C23 113.1(2) . . ?
C33 C23 C24 107.4(2) . . ?
C33 C23 C22 103.5(2) . . ?
C24 C23 C22 106.0(2) . . ?
C33 C23 H23 113.1 . . ?
C24 C23 H23 113.1 . . ?
C22 C23 H23 113.1 . . ?
C25 C24 C29 120.8(2) . . ?
C25 C24 C23 126.2(2) . . ?
C29 C24 C23 113.0(2) . . ?
C24 C25 C26 118.8(3) . . ?
C24 C25 H25 120.6 . . ?
C26 C25 H25 120.6 . . ?
C27 C26 C25 120.5(3) . . ?
C27 C26 H26 119.7 . . ?
C25 C26 H26 119.7 . . ?
C26 C27 C28 120.2(3) . . ?
C26 C27 H27 119.9 . . ?
C28 C27 H27 119.9 . . ?
C29 C28 C27 119.3(3) . . ?
C29 C28 H28 120.3 . . ?
C27 C28 H28 120.3 . . ?
C28 C29 C24 120.2(3) . . ?
C28 C29 C30 126.4(2) . . ?
C24 C29 C30 113.4(2) . . ?
C46 C30 C29 107.9(2) . . ?
C46 C30 C31 103.39(19) . . ?
C29 C30 C31 105.5(2) . . ?
C46 C30 H30 113.1 . . ?
C29 C30 H30 113.1 . . ?
C31 C30 H30 113.1 . . ?
C32 C31 C22 121.1(2) . . ?
C32 C31 C30 126.0(2) . . ?
C22 C31 C30 112.8(2) . . ?
C31 C32 C14 119.2(2) . . ?
C31 C32 H32 120.4 . . ?
C14 C32 H32 120.4 . . ?
C34 C33 C46 120.7(2) . . ?
C34 C33 C23 126.2(2) . . ?
C46 C33 C23 112.7(2) . . ?
C35 C34 O11 120.2(2) . . ?
C35 C34 C33 119.1(2) . . ?
O11 C34 C33 120.4(2) . . ?
C34 C35 C44 120.2(2) . . ?
C34 C35 C36 126.7(2) . . ?
C44 C35 C36 112.9(2) . . ?
C37 C36 C35 106.4(2) . . ?
C37 C36 C47 105.4(2) . . ?
C35 C36 C47 105.20(19) . . ?
C37 C36 H36 113.1 . . ?
C35 C36 H36 113.1 . . ?
C47 C36 H36 113.1 . . ?
C38 C37 C42 120.5(2) . . ?
C38 C37 C36 126.3(2) . . ?
C42 C37 C36 113.2(2) . . ?
C37 C38 C39 119.1(2) . . ?
C37 C38 H38 120.5 . . ?
C39 C38 H38 120.5 . . ?
C40 C39 C38 120.3(3) . . ?
C40 C39 H39 119.9 . . ?
C38 C39 H39 119.9 . . ?
C39 C40 C41 120.9(3) . . ?
C39 C40 H40 119.5 . . ?
C41 C40 H40 119.5 . . ?
C42 C41 C40 118.8(2) . . ?
C42 C41 H41 120.6 . . ?
C40 C41 H41 120.6 . . ?
C41 C42 C37 120.3(2) . . ?
C41 C42 C43 126.8(2) . . ?
C37 C42 C43 112.9(2) . . ?
C44 C43 C52 104.8(2) . . ?
C44 C43 C42 105.7(2) . . ?
C52 C43 C42 106.5(2) . . ?
C44 C43 H43 113.1 . . ?
C52 C43 H43 113.1 . . ?
C42 C43 H43 113.1 . . ?
C45 C44 C35 120.5(2) . . ?
C45 C44 C43 126.2(2) . . ?
C35 C44 C43 113.1(2) . . ?
O9 C45 C46 119.3(2) . . ?
O9 C45 C44 121.0(2) . . ?
C46 C45 C44 119.5(2) . . ?
C45 C46 C33 119.9(2) . . ?
C45 C46 C30 126.0(2) . . ?
C33 C46 C30 113.5(2) . . ?
C48 C47 C52 120.2(2) . . ?
C48 C47 C36 126.7(2) . . ?
C52 C47 C36 113.2(2) . . ?
C47 C48 C49 119.6(2) . . ?
C47 C48 H48 120.2 . . ?
C49 C48 H48 120.2 . . ?
C50 C49 C48 120.0(2) . . ?
C50 C49 H49 120.0 . . ?
C48 C49 H49 120.0 . . ?
C49 C50 C51 120.3(2) . . ?
C49 C50 H50 119.8 . . ?
C51 C50 H50 119.8 . . ?
C52 C51 C50 119.2(2) . . ?
C52 C51 H51 120.4 . . ?
C50 C51 H51 120.4 . . ?
C51 C52 C47 120.6(2) . . ?
C51 C52 C43 126.5(2) . . ?
C47 C52 C43 113.0(2) . . ?
O9 C53 C54 109.9(2) . . ?
O9 C53 H53A 109.7 . . ?
C54 C53 H53A 109.7 . . ?
O9 C53 H53B 109.7 . . ?
C54 C53 H53B 109.7 . . ?
H53A C53 H53B 108.2 . . ?
O10 C54 C53 109.4(2) . . ?
O10 C54 H54A 109.8 . . ?
C53 C54 H54A 109.8 . . ?
O10 C54 H54B 109.8 . . ?
C53 C54 H54B 109.8 . . ?
H54A C54 H54B 108.2 . . ?
O10 C55 H55A 109.5 . . ?
O10 C55 H55B 109.5 . . ?
H55A C55 H55B 109.5 . . ?
O10 C55 H55C 109.5 . . ?
H55A C55 H55C 109.5 . . ?
H55B C55 H55C 109.5 . . ?
O11 C56 C57 112.1(2) . . ?
O11 C56 H56A 109.2 . . ?
C57 C56 H56A 109.2 . . ?
O11 C56 H56B 109.2 . . ?
C57 C56 H56B 109.2 . . ?
H56A C56 H56B 107.9 . . ?
O12 C57 C56 114.0(2) . . ?
O12 C57 H57A 108.8 . . ?
C56 C57 H57A 108.8 . . ?
O12 C57 H57B 108.8 . . ?
C56 C57 H57B 108.8 . . ?
H57A C57 H57B 107.7 . . ?
O12 C58 H58A 109.5 . . ?
O12 C58 H58B 109.5 . . ?
H58A C58 H58B 109.5 . . ?
O12 C58 H58C 109.5 . . ?
H58A C58 H58C 109.5 . . ?
H58B C58 H58C 109.5 . . ?
N1 C59 C60 120.2(3) . . ?
N1 C59 H59 119.9 . . ?
C60 C59 H59 119.9 . . ?
C59 C60 C61 120.7(2) . . ?
C59 C60 H60 119.6 . . ?
C61 C60 H60 119.6 . . ?
C62 C61 C60 117.0(2) . . ?
C62 C61 C64 122.3(2) . . ?
C60 C61 C64 120.6(2) . . ?
C63 C62 C61 120.2(3) . . ?
C63 C62 H62 119.9 . . ?
C61 C62 H62 119.9 . . ?
N1 C63 C62 120.8(3) . . ?
N1 C63 H63 119.6 . . ?
C62 C63 H63 119.6 . . ?
C65 C64 C68 117.1(2) . . ?
C65 C64 C61 120.8(2) . . ?
C68 C64 C61 122.0(2) . . ?
C66 C65 C64 120.4(3) . . ?
C66 C65 H65 119.8 . . ?
C64 C65 H65 119.8 . . ?
N2 C66 C65 120.8(3) . . ?
N2 C66 H66 119.6 . . ?
C65 C66 H66 119.6 . . ?
N2 C67 C68 121.1(3) . . ?
N2 C67 H67 119.4 . . ?
C68 C67 H67 119.4 . . ?
C67 C68 C64 120.1(3) . . ?
C67 C68 H68 120.0 . . ?
C64 C68 H68 120.0 . . ?
N2 C69 C70 108.6(2) . . ?
N2 C69 H69A 110.0 . . ?
C70 C69 H69A 110.0 . . ?
N2 C69 H69B 110.0 . . ?
C70 C69 H69B 110.0 . . ?
H69A C69 H69B 108.3 . . ?
C71 C70 C75 118.8(3) . . ?
C71 C70 C69 120.8(3) . . ?
C75 C70 C69 120.3(3) . . ?
C72 C71 C70 120.6(3) . . ?
C72 C71 H71 119.7 . . ?
C70 C71 H71 119.7 . . ?
C71 C72 C73 120.4(3) . . ?
C71 C72 H72 119.8 . . ?
C73 C72 H72 119.8 . . ?
C74 C73 C72 118.9(3) . . ?
C74 C73 C76 120.4(3) . . ?
C72 C73 C76 120.7(3) . . ?
C75 C74 C73 120.6(3) . . ?
C75 C74 H74 119.7 . . ?
C73 C74 H74 119.7 . . ?
C74 C75 C70 120.6(3) . . ?
C74 C75 H75 119.7 . . ?
C70 C75 H75 119.7 . . ?
C73 C76 N3 108.6(2) . . ?
C73 C76 H76A 110.0 . . ?
N3 C76 H76A 110.0 . . ?
C73 C76 H76B 110.0 . . ?
N3 C76 H76B 110.0 . . ?
H76A C76 H76B 108.4 . . ?
N3 C77 C78 120.9(3) . . ?
N3 C77 H77 119.6 . . ?
C78 C77 H77 119.6 . . ?
C77 C78 C79 119.9(3) . . ?
C77 C78 H78 120.1 . . ?
C79 C78 H78 120.1 . . ?
C78 C79 C80 117.7(2) . . ?
C78 C79 C82 119.9(2) . . ?
C80 C79 C82 122.1(2) . . ?
C81 C80 C79 120.2(3) . . ?
C81 C80 H80 119.9 . . ?
C79 C80 H80 119.9 . . ?
N3 C81 C80 120.3(3) . . ?
N3 C81 H81 119.9 . . ?
C80 C81 H81 119.9 . . ?
C83 C82 C86 118.1(2) . . ?
C83 C82 C79 121.6(2) . . ?
C86 C82 C79 120.1(2) . . ?
C84 C83 C82 119.9(3) . . ?
C84 C83 H83 120.0 . . ?
C82 C83 H83 120.0 . . ?
N4 C84 C83 120.4(2) . . ?
N4 C84 H84 119.8 . . ?
C83 C84 H84 119.8 . . ?
N4 C85 C86 120.5(2) . . ?
N4 C85 H85 119.7 . . ?
C86 C85 H85 119.7 . . ?
C85 C86 C82 119.9(2) . . ?
C85 C86 H86 120.0 . . ?
C82 C86 H86 120.0 . . ?
N4 C87 C88 109.8(2) . . ?
N4 C87 H87A 109.7 . . ?
C88 C87 H87A 109.7 . . ?
N4 C87 H87B 109.7 . . ?
C88 C87 H87B 109.7 . . ?
H87A C87 H87B 108.2 . . ?
C93 C88 C89 119.5(3) . . ?
C93 C88 C87 120.0(3) . . ?
C89 C88 C87 120.5(3) . . ?
C88 C89 C90 120.2(3) . . ?
C88 C89 H89 119.9 . . ?
C90 C89 H89 119.9 . . ?
C91 C90 C89 120.3(3) . . ?
C91 C90 H90 119.8 . . ?
C89 C90 H90 119.8 . . ?
C92 C91 C90 119.1(3) . . ?
C92 C91 C94 120.1(2) . . ?
C90 C91 C94 120.7(3) . . ?
C93 C92 C91 120.8(3) . . ?
C93 C92 H92 119.6 . . ?
C91 C92 H92 119.6 . . ?
C92 C93 C88 120.0(3) . . ?
C92 C93 H93 120.0 . . ?
C88 C93 H93 120.0 . . ?
N1 C94 C91 107.7(2) . . ?
N1 C94 H94A 110.2 . . ?
C91 C94 H94A 110.2 . . ?
N1 C94 H94B 110.2 . . ?
C91 C94 H94B 110.2 . . ?
H94A C94 H94B 108.5 . . ?
N5 C95 C96 179.3(4) . . ?
C95 C96 H96A 109.5 . . ?
C95 C96 H96B 109.5 . . ?
H96A C96 H96B 109.5 . . ?
C95 C96 H96C 109.5 . . ?
H96A C96 H96C 109.5 . . ?
H96B C96 H96C 109.5 . . ?
N6 C97 C98 179.6(5) . . ?
C97 C98 H98A 109.5 . . ?
C97 C98 H98B 109.5 . . ?
H98A C98 H98B 109.5 . . ?
C97 C98 H98C 109.4 . . ?
H98A C98 H98C 109.5 . . ?
H98B C98 H98C 109.5 . . ?
N7 C99 C100 179.2(4) . . ?
C99 C100 H10C 109.5 . . ?
C99 C100 H10D 109.5 . . ?
H10C C100 H10D 109.5 . . ?
C99 C100 H10E 109.5 . . ?
H10C C100 H10E 109.5 . . ?
H10D C100 H10E 109.5 . . ?
N8 C101 C102 178.9(4) . . ?
C101 C102 H10F 109.5 . . ?
C101 C102 H10G 109.5 . . ?
H10F C102 H10G 109.5 . . ?
C101 C102 H10H 109.5 . . ?
H10F C102 H10H 109.5 . . ?
H10G C102 H10H 109.5 . . ?

loop_
_geom_bond_atom_site_label_1
_geom_bond_atom_site_label_2
_geom_bond_distance
_geom_bond_site_symmetry_2
_geom_bond_publ_flag
P1 F6 1.577(2) . ?
P1 F2 1.590(2) . ?
P1 F4 1.5911(19) . ?
P1 F3 1.595(2) . ?
P1 F5 1.601(2) . ?
P1 F1 1.6063(19) . ?
P2 F8 1.572(2) . ?
P2 F10 1.5808(19) . ?
P2 F9 1.5944(18) . ?
P2 F7 1.597(2) . ?
P2 F12 1.598(2) . ?
P2 F11 1.610(2) . ?
P3 F14 1.561(2) . ?
P3 F18 1.562(2) . ?
P3 F16 1.584(2) . ?
P3 F13 1.586(2) . ?
P3 F15 1.592(2) . ?
P3 F17 1.595(2) . ?
P4 F24' 1.496(12) . ?
P4 F21' 1.528(10) . ?
P4 F23' 1.536(11) . ?
P4 F21 1.546(5) . ?
P4 F22 1.550(5) . ?
P4 F23 1.574(5) . ?
P4 F24 1.576(5) . ?
P4 F20 1.580(2) . ?
P4 F19 1.593(2) . ?
P4 F22' 1.636(11) . ?
O1 C1 1.384(3) . ?
O1 C20 1.436(3) . ?
O2 C19 1.416(3) . ?
O2 C18 1.419(3) . ?
O3 C16 1.425(3) . ?
O3 C17 1.427(3) . ?
O4 C14 1.367(3) . ?
O4 C15 1.444(3) . ?
O5 C13 1.383(3) . ?
O5 C12 1.440(3) . ?
O6 C11 1.415(3) . ?
O6 C10 1.424(3) . ?
O7 C9 1.414(3) . ?
O7 C8 1.419(3) . ?
O8 C6 1.375(3) . ?
O8 C7 1.435(3) . ?
O9 C45 1.386(3) . ?
O9 C53 1.453(3) . ?
O10 C54 1.414(4) . ?
O10 C55 1.426(4) . ?
O11 C34 1.388(3) . ?
O11 C56 1.453(3) . ?
O12 C57 1.416(3) . ?
O12 C58 1.425(3) . ?
N1 C63 1.338(4) . ?
N1 C59 1.347(3) . ?
N1 C94 1.503(3) . ?
N2 C67 1.337(4) . ?
N2 C66 1.343(4) . ?
N2 C69 1.501(3) . ?
N3 C81 1.345(4) . ?
N3 C77 1.346(4) . ?
N3 C76 1.506(3) . ?
N4 C84 1.346(4) . ?
N4 C85 1.348(3) . ?
N4 C87 1.499(3) . ?
C1 C2 1.382(4) . ?
C1 C6 1.399(4) . ?
C2 C3 1.393(4) . ?
C2 H2 0.9300 . ?
C3 C4 1.376(4) . ?
C3 H3 0.9300 . ?
C4 C5 1.390(4) . ?
C4 H4 0.9300 . ?
C5 C6 1.383(4) . ?
C5 H5 0.9300 . ?
C7 C8 1.489(4) . ?
C7 H7A 0.9700 . ?
C7 H7B 0.9700 . ?
C8 H8A 0.9700 . ?
C8 H8B 0.9700 . ?
C9 C10 1.493(4) . ?
C9 H9A 0.9700 . ?
C9 H9B 0.9700 . ?
C10 H10A 0.9700 . ?
C10 H10B 0.9700 . ?
C11 C12 1.495(4) . ?
C11 H11A 0.9700 . ?
C11 H11B 0.9700 . ?
C12 H12A 0.9700 . ?
C12 H12B 0.9700 . ?
C13 C21 1.389(4) . ?
C13 C14 1.404(3) . ?
C14 C32 1.398(4) . ?
C15 C16 1.502(4) . ?
C15 H15A 0.9700 . ?
C15 H15B 0.9700 . ?
C16 H16A 0.9700 . ?
C16 H16B 0.9700 . ?
C17 C18 1.501(4) . ?
C17 H17A 0.9700 . ?
C17 H17B 0.9700 . ?
C18 H18A 0.9700 . ?
C18 H18B 0.9700 . ?
C19 C20 1.492(4) . ?
C19 H19A 0.9700 . ?
C19 H19B 0.9700 . ?
C20 H20A 0.9700 . ?
C20 H20B 0.9700 . ?
C21 C22 1.382(4) . ?
C21 H21 0.9300 . ?
C22 C31 1.401(3) . ?
C22 C23 1.535(3) . ?
C23 C33 1.524(3) . ?
C23 C24 1.528(4) . ?
C23 H23 0.9800 . ?
C24 C25 1.385(4) . ?
C24 C29 1.394(4) . ?
C25 C26 1.394(4) . ?
C25 H25 0.9300 . ?
C26 C27 1.388(4) . ?
C26 H26 0.9300 . ?
C27 C28 1.395(4) . ?
C27 H27 0.9300 . ?
C28 C29 1.382(4) . ?
C28 H28 0.9300 . ?
C29 C30 1.524(4) . ?
C30 C46 1.524(4) . ?
C30 C31 1.527(4) . ?
C30 H30 0.9800 . ?
C31 C32 1.382(4) . ?
C32 H32 0.9300 . ?
C33 C34 1.396(4) . ?
C33 C46 1.403(3) . ?
C34 C35 1.386(4) . ?
C35 C44 1.403(3) . ?
C35 C36 1.529(3) . ?
C36 C37 1.520(4) . ?
C36 C47 1.529(3) . ?
C36 H36 0.9800 . ?
C37 C38 1.385(4) . ?
C37 C42 1.402(3) . ?
C38 C39 1.395(4) . ?
C38 H38 0.9300 . ?
C39 C40 1.387(4) . ?
C39 H39 0.9300 . ?
C40 C41 1.392(4) . ?
C40 H40 0.9300 . ?
C41 C42 1.389(4) . ?
C41 H41 0.9300 . ?
C42 C43 1.531(4) . ?
C43 C44 1.522(3) . ?
C43 C52 1.530(4) . ?
C43 H43 0.9800 . ?
C44 C45 1.392(4) . ?
C45 C46 1.387(4) . ?
C47 C48 1.389(4) . ?
C47 C52 1.397(3) . ?
C48 C49 1.397(4) . ?
C48 H48 0.9300 . ?
C49 C50 1.391(4) . ?
C49 H49 0.9300 . ?
C50 C51 1.404(4) . ?
C50 H50 0.9300 . ?
C51 C52 1.384(4) . ?
C51 H51 0.9300 . ?
C53 C54 1.487(4) . ?
C53 H53A 0.9700 . ?
C53 H53B 0.9700 . ?
C54 H54A 0.9700 . ?
C54 H54B 0.9700 . ?
C55 H55A 0.9600 . ?
C55 H55B 0.9600 . ?
C55 H55C 0.9600 . ?
C56 C57 1.508(4) . ?
C56 H56A 0.9700 . ?
C56 H56B 0.9700 . ?
C57 H57A 0.9700 . ?
C57 H57B 0.9700 . ?
C58 H58A 0.9600 . ?
C58 H58B 0.9600 . ?
C58 H58C 0.9600 . ?
C59 C60 1.368(4) . ?
C59 H59 0.9300 . ?
C60 C61 1.398(4) . ?
C60 H60 0.9300 . ?
C61 C62 1.392(4) . ?
C61 C64 1.482(3) . ?
C62 C63 1.376(4) . ?
C62 H62 0.9300 . ?
C63 H63 0.9300 . ?
C64 C65 1.394(4) . ?
C64 C68 1.398(4) . ?
C65 C66 1.372(4) . ?
C65 H65 0.9300 . ?
C66 H66 0.9300 . ?
C67 C68 1.371(4) . ?
C67 H67 0.9300 . ?
C68 H68 0.9300 . ?
C69 C70 1.511(4) . ?
C69 H69A 0.9700 . ?
C69 H69B 0.9700 . ?
C70 C71 1.387(4) . ?
C70 C75 1.396(4) . ?
C71 C72 1.386(4) . ?
C71 H71 0.9300 . ?
C72 C73 1.391(4) . ?
C72 H72 0.9300 . ?
C73 C74 1.389(4) . ?
C73 C76 1.504(4) . ?
C74 C75 1.378(4) . ?
C74 H74 0.9300 . ?
C75 H75 0.9300 . ?
C76 H76A 0.9700 . ?
C76 H76B 0.9700 . ?
C77 C78 1.370(4) . ?
C77 H77 0.9300 . ?
C78 C79 1.391(4) . ?
C78 H78 0.9300 . ?
C79 C80 1.395(4) . ?
C79 C82 1.485(4) . ?
C80 C81 1.374(4) . ?
C80 H80 0.9300 . ?
C81 H81 0.9300 . ?
C82 C83 1.388(4) . ?
C82 C86 1.401(4) . ?
C83 C84 1.380(4) . ?
C83 H83 0.9300 . ?
C84 H84 0.9300 . ?
C85 C86 1.371(4) . ?
C85 H85 0.9300 . ?
C86 H86 0.9300 . ?
C87 C88 1.508(4) . ?
C87 H87A 0.9700 . ?
C87 H87B 0.9700 . ?
C88 C93 1.389(4) . ?
C88 C89 1.390(4) . ?
C89 C90 1.391(4) . ?
C89 H89 0.9300 . ?
C90 C91 1.388(4) . ?
C90 H90 0.9300 . ?
C91 C92 1.387(4) . ?
C91 C94 1.516(4) . ?
C92 C93 1.387(4) . ?
C92 H92 0.9300 . ?
C93 H93 0.9300 . ?
C94 H94A 0.9700 . ?
C94 H94B 0.9700 . ?
N5 C95 1.142(5) . ?
N6 C97 1.137(4) . ?
N7 C99 1.138(5) . ?
N8 C101 1.130(4) . ?
C95 C96 1.453(6) . ?
C96 H96A 0.9600 . ?
C96 H96B 0.9600 . ?
C96 H96C 0.9600 . ?
C97 C98 1.450(5) . ?
C98 H98A 0.9600 . ?
C98 H98B 0.9600 . ?
C98 H98C 0.9600 . ?
C99 C100 1.454(5) . ?
C100 H10C 0.9600 . ?
C100 H10D 0.9600 . ?
C100 H10E 0.9600 . ?
C101 C102 1.448(5) . ?
C102 H10F 0.9600 . ?
C102 H10G 0.9600 . ?
C102 H10H 0.9600 . ?

loop_
_geom_torsion_atom_site_label_1
_geom_torsion_atom_site_label_2
_geom_torsion_atom_site_label_3
_geom_torsion_atom_site_label_4
_geom_torsion
_geom_torsion_site_symmetry_1
_geom_torsion_site_symmetry_2
_geom_torsion_site_symmetry_3
_geom_torsion_site_symmetry_4
_geom_torsion_publ_flag
C20 O1 C1 C2 -107.5(3) . . . . ?
C20 O1 C1 C6 75.0(3) . . . . ?
O1 C1 C2 C3 -176.1(3) . . . . ?
C6 C1 C2 C3 1.5(4) . . . . ?
C1 C2 C3 C4 0.2(4) . . . . ?
C2 C3 C4 C5 -1.6(5) . . . . ?
C3 C4 C5 C6 1.4(5) . . . . ?
C7 O8 C6 C5 27.0(4) . . . . ?
C7 O8 C6 C1 -154.2(2) . . . . ?
C4 C5 C6 O8 179.0(3) . . . . ?
C4 C5 C6 C1 0.3(4) . . . . ?
C2 C1 C6 O8 179.5(2) . . . . ?
O1 C1 C6 O8 -3.0(4) . . . . ?
C2 C1 C6 C5 -1.7(4) . . . . ?
O1 C1 C6 C5 175.8(2) . . . . ?
C6 O8 C7 C8 165.7(2) . . . . ?
C9 O7 C8 C7 173.2(2) . . . . ?
O8 C7 C8 O7 67.8(3) . . . . ?
C8 O7 C9 C10 -176.7(2) . . . . ?
C11 O6 C10 C9 177.1(2) . . . . ?
O7 C9 C10 O6 -72.0(3) . . . . ?
C10 O6 C11 C12 164.6(2) . . . . ?
C13 O5 C12 C11 -99.5(3) . . . . ?
O6 C11 C12 O5 170.3(2) . . . . ?
C12 O5 C13 C21 120.1(3) . . . . ?
C12 O5 C13 C14 -67.3(3) . . . . ?
C15 O4 C14 C32 -30.3(4) . . . . ?
C15 O4 C14 C13 153.9(2) . . . . ?
O5 C13 C14 O4 3.3(4) . . . . ?
C21 C13 C14 O4 175.7(2) . . . . ?
O5 C13 C14 C32 -172.8(2) . . . . ?
C21 C13 C14 C32 -0.4(4) . . . . ?
C14 O4 C15 C16 -138.3(2) . . . . ?
C17 O3 C16 C15 -159.6(2) . . . . ?
O4 C15 C16 O3 67.0(3) . . . . ?
C16 O3 C17 C18 -90.3(3) . . . . ?
C19 O2 C18 C17 179.2(2) . . . . ?
O3 C17 C18 O2 -73.2(3) . . . . ?
C18 O2 C19 C20 163.1(2) . . . . ?
C1 O1 C20 C19 -176.3(2) . . . . ?
O2 C19 C20 O1 61.5(3) . . . . ?
O5 C13 C21 C22 173.0(2) . . . . ?
C14 C13 C21 C22 0.5(4) . . . . ?
C13 C21 C22 C31 0.0(4) . . . . ?
C13 C21 C22 C23 177.4(2) . . . . ?
C21 C22 C23 C33 -120.2(3) . . . . ?
C31 C22 C23 C33 57.3(3) . . . . ?
C21 C22 C23 C24 127.0(3) . . . . ?
C31 C22 C23 C24 -55.5(3) . . . . ?
C33 C23 C24 C25 125.3(3) . . . . ?
C22 C23 C24 C25 -124.6(3) . . . . ?
C33 C23 C24 C29 -56.1(3) . . . . ?
C22 C23 C24 C29 54.0(3) . . . . ?
C29 C24 C25 C26 -2.2(4) . . . . ?
C23 C24 C25 C26 176.3(2) . . . . ?
C24 C25 C26 C27 -0.7(4) . . . . ?
C25 C26 C27 C28 2.3(4) . . . . ?
C26 C27 C28 C29 -1.0(4) . . . . ?
C27 C28 C29 C24 -1.8(4) . . . . ?
C27 C28 C29 C30 -178.9(3) . . . . ?
C25 C24 C29 C28 3.5(4) . . . . ?
C23 C24 C29 C28 -175.2(2) . . . . ?
C25 C24 C29 C30 -179.1(2) . . . . ?
C23 C24 C29 C30 2.2(3) . . . . ?
C28 C29 C30 C46 -130.3(3) . . . . ?
C24 C29 C30 C46 52.5(3) . . . . ?
C28 C29 C30 C31 119.7(3) . . . . ?
C24 C29 C30 C31 -57.5(3) . . . . ?
C21 C22 C31 C32 -0.7(4) . . . . ?
C23 C22 C31 C32 -178.4(2) . . . . ?
C21 C22 C31 C30 178.0(2) . . . . ?
C23 C22 C31 C30 0.3(3) . . . . ?
C46 C30 C31 C32 121.2(3) . . . . ?
C29 C30 C31 C32 -125.6(3) . . . . ?
C46 C30 C31 C22 -57.5(3) . . . . ?
C29 C30 C31 C22 55.7(3) . . . . ?
C22 C31 C32 C14 0.8(4) . . . . ?
C30 C31 C32 C14 -177.7(2) . . . . ?
O4 C14 C32 C31 -176.0(2) . . . . ?
C13 C14 C32 C31 -0.3(4) . . . . ?
C24 C23 C33 C34 -133.5(3) . . . . ?
C22 C23 C33 C34 114.7(3) . . . . ?
C24 C23 C33 C46 54.5(3) . . . . ?
C22 C23 C33 C46 -57.4(3) . . . . ?
C56 O11 C34 C35 -105.9(3) . . . . ?
C56 O11 C34 C33 80.7(3) . . . . ?
C46 C33 C34 C35 2.8(4) . . . . ?
C23 C33 C34 C35 -168.6(2) . . . . ?
C46 C33 C34 O11 176.2(2) . . . . ?
C23 C33 C34 O11 4.8(4) . . . . ?
O11 C34 C35 C44 -175.6(2) . . . . ?
C33 C34 C35 C44 -2.2(4) . . . . ?
O11 C34 C35 C36 0.0(4) . . . . ?
C33 C34 C35 C36 173.5(2) . . . . ?
C34 C35 C36 C37 129.6(3) . . . . ?
C44 C35 C36 C37 -54.5(3) . . . . ?
C34 C35 C36 C47 -118.9(3) . . . . ?
C44 C35 C36 C47 57.0(3) . . . . ?
C35 C36 C37 C38 -125.8(3) . . . . ?
C47 C36 C37 C38 122.8(3) . . . . ?
C35 C36 C37 C42 55.3(3) . . . . ?
C47 C36 C37 C42 -56.1(3) . . . . ?
C42 C37 C38 C39 0.1(4) . . . . ?
C36 C37 C38 C39 -178.7(2) . . . . ?
C37 C38 C39 C40 -1.5(4) . . . . ?
C38 C39 C40 C41 1.5(4) . . . . ?
C39 C40 C41 C42 0.0(4) . . . . ?
C40 C41 C42 C37 -1.4(4) . . . . ?
C40 C41 C42 C43 178.9(2) . . . . ?
C38 C37 C42 C41 1.3(4) . . . . ?
C36 C37 C42 C41 -179.7(2) . . . . ?
C38 C37 C42 C43 -178.9(2) . . . . ?
C36 C37 C42 C43 0.0(3) . . . . ?
C41 C42 C43 C44 123.8(3) . . . . ?
C37 C42 C43 C44 -55.9(3) . . . . ?
C41 C42 C43 C52 -125.2(3) . . . . ?
C37 C42 C43 C52 55.1(3) . . . . ?
C34 C35 C44 C45 -0.5(4) . . . . ?
C36 C35 C44 C45 -176.7(2) . . . . ?
C34 C35 C44 C43 174.5(2) . . . . ?
C36 C35 C44 C43 -1.7(3) . . . . ?
C52 C43 C44 C45 119.2(3) . . . . ?
C42 C43 C44 C45 -128.6(3) . . . . ?
C52 C43 C44 C35 -55.5(3) . . . . ?
C42 C43 C44 C35 56.7(3) . . . . ?
C53 O9 C45 C46 -111.2(3) . . . . ?
C53 O9 C45 C44 74.9(3) . . . . ?
C35 C44 C45 O9 176.4(2) . . . . ?
C43 C44 C45 O9 2.0(4) . . . . ?
C35 C44 C45 C46 2.6(4) . . . . ?
C43 C44 C45 C46 -171.8(2) . . . . ?
O9 C45 C46 C33 -175.8(2) . . . . ?
C44 C45 C46 C33 -1.9(4) . . . . ?
O9 C45 C46 C30 -5.4(4) . . . . ?
C44 C45 C46 C30 168.6(2) . . . . ?
C34 C33 C46 C45 -0.8(4) . . . . ?
C23 C33 C46 C45 171.8(2) . . . . ?
C34 C33 C46 C30 -172.4(2) . . . . ?
C23 C33 C46 C30 0.1(3) . . . . ?
C29 C30 C46 C45 135.1(3) . . . . ?
C31 C30 C46 C45 -113.5(3) . . . . ?
C29 C30 C46 C33 -53.9(3) . . . . ?
C31 C30 C46 C33 57.5(3) . . . . ?
C37 C36 C47 C48 -122.7(3) . . . . ?
C35 C36 C47 C48 125.1(3) . . . . ?
C37 C36 C47 C52 58.0(3) . . . . ?
C35 C36 C47 C52 -54.3(3) . . . . ?
C52 C47 C48 C49 1.9(4) . . . . ?
C36 C47 C48 C49 -177.4(2) . . . . ?
C47 C48 C49 C50 1.0(4) . . . . ?
C48 C49 C50 C51 -2.1(4) . . . . ?
C49 C50 C51 C52 0.1(4) . . . . ?
C50 C51 C52 C47 2.8(4) . . . . ?
C50 C51 C52 C43 -178.9(2) . . . . ?
C48 C47 C52 C51 -3.9(4) . . . . ?
C36 C47 C52 C51 175.5(2) . . . . ?
C48 C47 C52 C43 177.6(2) . . . . ?
C36 C47 C52 C43 -3.0(3) . . . . ?
C44 C43 C52 C51 -120.0(3) . . . . ?
C42 C43 C52 C51 128.3(3) . . . . ?
C44 C43 C52 C47 58.4(3) . . . . ?
C42 C43 C52 C47 -53.3(3) . . . . ?
C45 O9 C53 C54 130.8(2) . . . . ?
C55 O10 C54 C53 173.6(3) . . . . ?
O9 C53 C54 O10 -72.9(3) . . . . ?
C34 O11 C56 C57 75.1(3) . . . . ?
C58 O12 C57 C56 77.3(3) . . . . ?
O11 C56 C57 O12 64.2(3) . . . . ?
C63 N1 C59 C60 -5.7(4) . . . . ?
C94 N1 C59 C60 167.1(2) . . . . ?
N1 C59 C60 C61 0.5(4) . . . . ?
C59 C60 C61 C62 5.1(4) . . . . ?
C59 C60 C61 C64 -171.5(2) . . . . ?
C60 C61 C62 C63 -5.7(4) . . . . ?
C64 C61 C62 C63 170.8(3) . . . . ?
C59 N1 C63 C62 5.0(4) . . . . ?
C94 N1 C63 C62 -167.7(3) . . . . ?
C61 C62 C63 N1 0.9(4) . . . . ?
C62 C61 C64 C65 -169.8(3) . . . . ?
C60 C61 C64 C65 6.5(4) . . . . ?
C62 C61 C64 C68 6.9(4) . . . . ?
C60 C61 C64 C68 -176.8(3) . . . . ?
C68 C64 C65 C66 -2.1(4) . . . . ?
C61 C64 C65 C66 174.7(2) . . . . ?
C67 N2 C66 C65 2.3(4) . . . . ?
C69 N2 C66 C65 -172.8(3) . . . . ?
C64 C65 C66 N2 0.0(4) . . . . ?
C66 N2 C67 C68 -2.4(4) . . . . ?
C69 N2 C67 C68 172.7(3) . . . . ?
N2 C67 C68 C64 0.2(5) . . . . ?
C65 C64 C68 C67 2.0(4) . . . . ?
C61 C64 C68 C67 -174.8(3) . . . . ?
C67 N2 C69 C70 -94.7(3) . . . . ?
C66 N2 C69 C70 80.4(3) . . . . ?
N2 C69 C70 C71 88.4(3) . . . . ?
N2 C69 C70 C75 -88.2(3) . . . . ?
C75 C70 C71 C72 0.9(4) . . . . ?
C69 C70 C71 C72 -175.8(2) . . . . ?
C70 C71 C72 C73 0.9(4) . . . . ?
C71 C72 C73 C74 -2.3(4) . . . . ?
C71 C72 C73 C76 176.0(2) . . . . ?
C72 C73 C74 C75 1.8(4) . . . . ?
C76 C73 C74 C75 -176.4(2) . . . . ?
C73 C74 C75 C70 -0.1(4) . . . . ?
C71 C70 C75 C74 -1.3(4) . . . . ?
C69 C70 C75 C74 175.4(2) . . . . ?
C74 C73 C76 N3 89.1(3) . . . . ?
C72 C73 C76 N3 -89.1(3) . . . . ?
C81 N3 C76 C73 -99.4(3) . . . . ?
C77 N3 C76 C73 74.6(3) . . . . ?
C81 N3 C77 C78 4.9(4) . . . . ?
C76 N3 C77 C78 -169.2(3) . . . . ?
N3 C77 C78 C79 -0.1(4) . . . . ?
C77 C78 C79 C80 -5.2(4) . . . . ?
C77 C78 C79 C82 169.2(3) . . . . ?
C78 C79 C80 C81 6.0(4) . . . . ?
C82 C79 C80 C81 -168.3(2) . . . . ?
C77 N3 C81 C80 -4.1(4) . . . . ?
C76 N3 C81 C80 169.8(2) . . . . ?
C79 C80 C81 N3 -1.4(4) . . . . ?
C78 C79 C82 C83 24.0(4) . . . . ?
C80 C79 C82 C83 -161.9(3) . . . . ?
C78 C79 C82 C86 -150.3(3) . . . . ?
C80 C79 C82 C86 23.8(4) . . . . ?
C86 C82 C83 C84 3.4(4) . . . . ?
C79 C82 C83 C84 -170.9(2) . . . . ?
C85 N4 C84 C83 -1.6(4) . . . . ?
C87 N4 C84 C83 174.8(2) . . . . ?
C82 C83 C84 N4 -1.1(4) . . . . ?
C84 N4 C85 C86 1.9(4) . . . . ?
C87 N4 C85 C86 -174.6(2) . . . . ?
N4 C85 C86 C82 0.5(4) . . . . ?
C83 C82 C86 C85 -3.1(4) . . . . ?
C79 C82 C86 C85 171.3(2) . . . . ?
C84 N4 C87 C88 -99.7(3) . . . . ?
C85 N4 C87 C88 76.8(3) . . . . ?
N4 C87 C88 C93 88.4(3) . . . . ?
N4 C87 C88 C89 -89.8(3) . . . . ?
C93 C88 C89 C90 -2.4(4) . . . . ?
C87 C88 C89 C90 175.8(2) . . . . ?
C88 C89 C90 C91 0.8(4) . . . . ?
C89 C90 C91 C92 1.1(4) . . . . ?
C89 C90 C91 C94 -175.9(2) . . . . ?
C90 C91 C92 C93 -1.5(4) . . . . ?
C94 C91 C92 C93 175.6(2) . . . . ?
C91 C92 C93 C88 -0.1(4) . . . . ?
C89 C88 C93 C92 2.1(4) . . . . ?
C87 C88 C93 C92 -176.2(2) . . . . ?
C63 N1 C94 C91 87.5(3) . . . . ?
C59 N1 C94 C91 -85.4(3) . . . . ?
C92 C91 C94 N1 -87.6(3) . . . . ?
C90 C91 C94 N1 89.5(3) . . . . ?
